data_7122835
loop_
_publ_author_name
'Caltagirone, Claudia'
'Montis, Riccardo'
'Lippolis, Vito'
'Bencini, Andrea'
'Conti, Luca'
'Giorgi, Claudia'
'Horton, Peter'
'Coles, Simon'
'Mapp, Lucy K.'
'Gale, Philip A.'
'Fusaro, Luca'

_publ_section_title
;
 Fluoride binding by an anionic receptor: tuning the acidity of amide NH
 groups for basic anion hydrogen bonding and recognition
;
_journal_name_full 'Chemical Communications'
_journal_paper_doi 10.1039/C8CC09962F
_journal_year 2019
_chemical_absolute_configuration syn
_chemical_formula_moiety '1(C29 H24 N5 O6), C16 H36 N, 0.86(H2 O)'
_chemical_formula_sum 'C45 H61.72 N6 O6.86'
_chemical_formula_weight 796.40
_space_group_crystal_system triclinic
_space_group_IT_number 1
_space_group_name_Hall 'P 1'
_space_group_name_H-M_alt 'P 1'
_symmetry_space_group_name_Hall 'P 1'
_symmetry_space_group_name_H-M 'P 1'
_atom_sites_solution_hydrogens mixed
_atom_sites_solution_primary dual
_audit_creation_date 2018-07-02
_audit_creation_method
;
Olex2 1.2
(compiled 2018.05.29 svn.r3508 for OlexSys, GUI svn.r5506)
;
_audit_update_record
;
2018-07-09 deposited with the CCDC.
2019-01-14 downloaded from the CCDC.
;
_cell_angle_alpha 84.157(4)
_cell_angle_beta 88.236(4)
_cell_angle_gamma 85.515(3)
_cell_formula_units_Z 2
_cell_length_a 9.4112(3)
_cell_length_b 14.2754(5)
_cell_length_c 16.4708(10)
_cell_measurement_reflns_used 11205
_cell_measurement_temperature 100(2)
_cell_measurement_theta_max 25.0190
_cell_measurement_theta_min 1.9960
_cell_volume 2194.01(17)
_computing_cell_refinement 'CrysAlisPro 1.171.39.46 (Rigaku OD, 2018)'
_computing_data_collection 'CrystalClear-SM Expert 3.1 b27 (Rigaku, 2013)'
_computing_data_reduction 'CrysAlisPro 1.171.39.46 (Rigaku OD, 2018)'
_computing_molecular_graphics 'Olex2 (Dolomanov et al., 2009)'
_computing_publication_material 'Olex2 (Dolomanov et al., 2009)'
_computing_structure_refinement 'ShelXL (Sheldrick, 2015)'
_computing_structure_solution 'ShelXT (Sheldrick, 2015)'
_diffrn_ambient_temperature 100(2)
_diffrn_detector 'CCD area detector'
_diffrn_detector_area_resol_mean 28.5714
_diffrn_detector_type 'Rigaku HG Saturn724+ (2x2 bin mode)'
_diffrn_measured_fraction_theta_full 0.998
_diffrn_measured_fraction_theta_max 0.998
_diffrn_measurement_details
;
List of Runs (angles in degrees, time in seconds):

  # Type    Start    End  Width  t~exp~   \w     \q     \k     \f   Frames
#--------------------------------------------------------------------------
  1  \w   -107.00  22.00   1.00   60.00    --  -17.00 -72.00  36.00  129
  2  \w   -107.00  20.00   1.00   60.00    --  -17.00   0.00-108.00  127
  3  \w    -85.00  21.00   1.00   60.00    --  -17.00 -72.00-108.00  106
  4  \w    -39.00  -3.00   1.00   60.00    --  -17.00  72.00-180.00   36
  5  \w   -107.00  47.00   1.00   60.00    --  -17.00   0.00-180.00  154
;
_diffrn_measurement_device 'four-circle \k goniometer'
_diffrn_measurement_device_type
'Rigaku FRE+ equipped with HF Varimax confocal mirrors and an AFC12 goniometer and HG Saturn 724+ detector'
_diffrn_measurement_method 'profile data from \w-scans'
_diffrn_measurement_specimen_support 'MiTeGen MicroLoop'
_diffrn_orient_matrix_type 'CrysAlisPro convention (1999,Acta A55,543-557)'
_diffrn_orient_matrix_UB_11 -0.0089596000
_diffrn_orient_matrix_UB_12 -0.0069160000
_diffrn_orient_matrix_UB_13 0.0430545000
_diffrn_orient_matrix_UB_21 0.0738554000
_diffrn_orient_matrix_UB_22 -0.0134665000
_diffrn_orient_matrix_UB_23 0.0036985000
_diffrn_orient_matrix_UB_31 0.0135433000
_diffrn_orient_matrix_UB_32 0.0477470000
_diffrn_orient_matrix_UB_33 0.0027486000
_diffrn_radiation_collimation 0.2
_diffrn_radiation_monochromator 'Confocal mirrors, HF Varimax'
_diffrn_radiation_probe x-ray
_diffrn_radiation_type MoK\a
_diffrn_radiation_wavelength 0.71075
_diffrn_reflns_av_R_equivalents 0.0349
_diffrn_reflns_av_unetI/netI 0.0599
_diffrn_reflns_Laue_measured_fraction_full 0.998
_diffrn_reflns_Laue_measured_fraction_max 0.998
_diffrn_reflns_limit_h_max 11
_diffrn_reflns_limit_h_min -11
_diffrn_reflns_limit_k_max 16
_diffrn_reflns_limit_k_min -16
_diffrn_reflns_limit_l_max 19
_diffrn_reflns_limit_l_min -19
_diffrn_reflns_number 23844
_diffrn_reflns_point_group_measured_fraction_full 0.783
_diffrn_reflns_point_group_measured_fraction_max 0.783
_diffrn_reflns_theta_full 25.028
_diffrn_reflns_theta_max 25.028
_diffrn_reflns_theta_min 1.993
_diffrn_source 'Rotating Anode'
_diffrn_source_current 55.0
_diffrn_source_power 2.475
_diffrn_source_target Mo
_diffrn_source_type 'Rigaku FRE+'
_diffrn_source_voltage 45.0
_exptl_absorpt_coefficient_mu 0.082
_exptl_absorpt_correction_T_max 1.00000
_exptl_absorpt_correction_T_min 0.80788
_exptl_absorpt_correction_type multi-scan
_exptl_absorpt_process_details
'CrysAlisPro 1.171.39.46 (Rigaku Oxford Diffraction, 2018) Empirical absorption correction using spherical harmonics, implemented in SCALE3 ABSPACK scaling algorithm.'
_exptl_crystal_colour colourless
_exptl_crystal_colour_primary colourless
_exptl_crystal_density_diffrn 1.206
_exptl_crystal_description plate
_exptl_crystal_F_000 857
_exptl_crystal_size_max 0.09
_exptl_crystal_size_mid 0.06
_exptl_crystal_size_min 0.01
_refine_diff_density_max 0.396
_refine_diff_density_min -0.200
_refine_diff_density_rms 0.042
_refine_ls_abs_structure_details
;
 Flack x determined using 2813 quotients [(I+)-(I-)]/[(I+)+(I-)]
 (Parsons, Flack and Wagner, Acta Cryst. B69 (2013) 249-259).
;
_refine_ls_abs_structure_Flack 0.4(6)
_refine_ls_extinction_coef 0.0086(11)
_refine_ls_extinction_expression Fc^*^=kFc[1+0.001xFc^2^\l^3^/sin(2\q)]^-1/4^
_refine_ls_extinction_method 'SHELXL-2018/3 (Sheldrick 2018)'
_refine_ls_goodness_of_fit_ref 1.008
_refine_ls_hydrogen_treatment constr
_refine_ls_matrix_type full
_refine_ls_number_parameters 1202
_refine_ls_number_reflns 12127
_refine_ls_number_restraints 1238
_refine_ls_restrained_S_all 0.971
_refine_ls_R_factor_all 0.0826
_refine_ls_R_factor_gt 0.0540
_refine_ls_shift/su_max 0.000
_refine_ls_shift/su_mean 0.000
_refine_ls_structure_factor_coef Fsqd
_refine_ls_weighting_details 'w=1/[\s^2^(Fo^2^)+(0.0604P)^2^+0.6247P] where P=(Fo^2^+2Fc^2^)/3'
_refine_ls_weighting_scheme calc
_refine_ls_wR_factor_gt 0.1122
_refine_ls_wR_factor_ref 0.1249
_reflns_Friedel_coverage 0.568
_reflns_Friedel_fraction_full 0.567
_reflns_Friedel_fraction_max 0.567
_reflns_number_gt 9130
_reflns_number_total 12127
_reflns_threshold_expression 'I > 2\s(I)'
_cod_data_source_file c8cc09962f2.cif
_cod_data_source_block TBA_HL1-
_cod_database_code 7122835
_shelx_shelxl_version_number 2018/3
_chemical_oxdiff_formula 'C29 H24 N5 O6 C16 H36 N H2O'
_shelx_space_group_comment
;
The symmetry employed for this shelxl refinement is uniquely defined
by the following loop, which should always be used as a source of
symmetry information in preference to the above space-group names.
They are only intended as comments.
;
_shelx_estimated_absorpt_t_max 0.999
_shelx_estimated_absorpt_t_min 0.993
_reflns_odcompleteness_completeness 99.81
_reflns_odcompleteness_iscentric 1
_reflns_odcompleteness_theta 24.97
_olex2_refinement_description
;
1. Fixed Uiso
 At 1.2 times of:
  All C(H) groups, All C(H,H) groups, All C(H,H,H,H) groups, All N(H) groups
 At 1.5 times of:
  All C(H,H,H) groups, All O(H) groups, All O(H,H) groups
2. Restrained distances
 O4-H40A
 1.9 with sigma of 0.03
 H40B-O33
 1.9 with sigma of 0.03
 H40D-O36_$1
 1.9 with sigma of 0.02
 N35-C52 \\sim N35A-C52A
 with sigma of 0.02
 N35-C59 \\sim N35A-C59A
 with sigma of 0.02
 C50-C51 \\sim C50-C51A
 with sigma of 0.02
 C51-C53 \\sim C51A-C53A
 with sigma of 0.02
 C52-C53 \\sim C52A-C53A
 with sigma of 0.02
 C53-C54 \\sim C53A-C54A
 with sigma of 0.02
 C54-C55 \\sim C54A-C55A
 with sigma of 0.02
 C54-C59 \\sim C54A-C59A
 with sigma of 0.02
 C55-C56 \\sim C55A-C56A
 with sigma of 0.02
 C56-C57 \\sim C56A-C57A
 with sigma of 0.02
 C57-C58 \\sim C57A-C58A
 with sigma of 0.02
 C58-C59 \\sim C58A-C59A
 with sigma of 0.02
 N35-C53 \\sim N35A-C53A
 with sigma of 0.04
 N35-C54 \\sim N35A-C54A
 with sigma of 0.04
 N35-C58 \\sim N35A-C58A
 with sigma of 0.04
 C50-C53 \\sim C50-C53A
 with sigma of 0.04
 C51-C52 \\sim C51A-C52A
 with sigma of 0.04
 C51-C54 \\sim C51A-C54A
 with sigma of 0.04
 C52-C54 \\sim C52A-C54A
 with sigma of 0.04
 C52-C59 \\sim C52A-C59A
 with sigma of 0.04
 C53-C55 \\sim C53A-C55A
 with sigma of 0.04
 C53-C59 \\sim C53A-C59A
 with sigma of 0.04
 C54-C56 \\sim C54A-C56A
 with sigma of 0.04
 C54-C58 \\sim C54A-C58A
 with sigma of 0.04
 C55-C57 \\sim C55A-C57A
 with sigma of 0.04
 C55-C59 \\sim C55A-C59A
 with sigma of 0.04
 C56-C58 \\sim C56A-C58A
 with sigma of 0.04
 C57-C59 \\sim C57A-C59A
 with sigma of 0.04
 C51A-C50 \\sim C51-C50
 with sigma of 0.02
 C215-C214 \\sim C214-C315
 with sigma of 0.02
 C316-C315 \\sim C216-C215
 with sigma of 0.02
 C205-C306 \\sim C206-C205
 with sigma of 0.02
 C306-C307 \\sim C207-C206
 with sigma of 0.02
 C308-C307 \\sim C207-C208
 with sigma of 0.02
3. Rigid bond restraints
 N201, C201, C202, C203, C204, C205, C209, C210, C211, C212, C213, C214, C206,
 C207, C208, C215, C216, C306, C307, C308, C315, C316
 with sigma for 1-2 distances of 0.01 and sigma for 1-3 distances of 0.01
4. Uiso/Uaniso restraints and constraints
N201 \\sim C201 \\sim C202 \\sim C203 \\sim C204 \\sim C205 \\sim C209 \\sim
C210 \\sim C211 \\sim C212 \\sim C213 \\sim C214 \\sim C206 \\sim C207 \\sim
C208 \\sim C215 \\sim C216 \\sim C306 \\sim C307 \\sim C308 \\sim C315 \\sim
C316: within 2A with sigma of 0.04 and sigma for terminal atoms of 0.08
5. Rigid body (RIGU) restrains
 All non-hydrogen atoms
 with sigma for 1-2 distances of 0.004 and sigma for 1-3 distances of 0.004
6. Others
 Sof(H50A)=Sof(N35A)=Sof(H35B)=Sof(C51A)=Sof(H51C)=Sof(H51D)=Sof(C52A)=
 Sof(H52A)=Sof(C53A)=Sof(C54A)=Sof(C55A)=Sof(H55A)=Sof(C56A)=Sof(H56A)=
 Sof(C57A)=Sof(H57A)=Sof(C58A)=Sof(H58A)=Sof(C59A)=1-FVAR(1)
 Sof(H50)=Sof(N35)=Sof(H35A)=Sof(C51)=Sof(H51A)=Sof(H51B)=Sof(C52)=Sof(H52)=
 Sof(C53)=Sof(C54)=Sof(C55)=Sof(H55)=Sof(C56)=Sof(H56)=Sof(C57)=Sof(H57)=
 Sof(C58)=Sof(H58)=Sof(C59)=Sof(O402)=Sof(H40C)=Sof(H40D)=FVAR(1)
 Sof(H20L)=Sof(H20M)=Sof(C306)=Sof(H30A)=Sof(H30B)=Sof(C307)=Sof(H30C)=
 Sof(H30D)=Sof(C308)=Sof(H30E)=Sof(H30F)=Sof(H30G)=1-FVAR(2)
 Sof(H20J)=Sof(H20K)=Sof(C206)=Sof(H20P)=Sof(H20Q)=Sof(C207)=Sof(H20R)=
 Sof(H20S)=Sof(C208)=Sof(H20T)=Sof(H20U)=Sof(H20V)=FVAR(2)
 Sof(H21L)=Sof(H21M)=Sof(C315)=Sof(H31A)=Sof(H31B)=Sof(C316)=Sof(H31C)=
 Sof(H31D)=Sof(H31E)=1-FVAR(3)
 Sof(H21J)=Sof(H21K)=Sof(C215)=Sof(H21N)=Sof(H21O)=Sof(C216)=Sof(H21P)=
 Sof(H21Q)=Sof(H21R)=FVAR(3)
7.a Free rotating group:
 O401(H40A,H40B), O402(H40C,H40D)
7.b Ternary CH refined with riding coordinates:
 C40(H40), C50(H50), C50(H50A), C10(H10), C19(H19)
7.c Secondary CH2 refined with riding coordinates:
 C39(H39A,H39B), C51(H51A,H51B), C51A(H51C,H51D), C201(H20A,H20B), C202(H20C,
 H20D), C203(H20E,H20F), C205(H20J,H20K), C205(H20L,H20M), C209(H20N,H20O),
 C210(H21A,H21B), C211(H21C,H21D), C213(H21H,H21I), C214(H21L,H21M), C214(H21J,
 H21K), C206(H20P,H20Q), C207(H20R,H20S), C215(H21N,H21O), C306(H30A,H30B),
 C307(H30C,H30D), C315(H31A,H31B), C9(H9A,H9B), C21(H21S,H21T), C101(H10A,H10B),
  C102(H10C,H10D), C103(H10E,H10F), C105(H10J,H10K), C106(H10L,H10M), C107(H10N,
 H10O), C109(H10S,H10T), C110(H11A,H11B), C111(H11C,H11D), C113(H11H,H11I),
 C114(H11J,H11K), C115(H11L,H11M)
7.d Aromatic/amide H refined with riding coordinates:
 N31(H31), N32(H32A), C32(H32B), C33(H33), N34(H34), C34(H34A), C35(H35),
 C38(H38), C44(H44), C45(H45), C46(H46), N35(H35A), C52(H52), C55(H55),
 C56(H56), C57(H57), C58(H58), N35A(H35B), C52A(H52A), C55A(H55A), C56A(H56A),
 C57A(H57A), C58A(H58A), N1(H1), N2(H2), C2(H2A), C3(H3), N4(H4), C4(H4A),
 N5(H5A), C5(H5B), C8(H8), C14(H14), C15(H15), C16(H16), C22(H22), C25(H25),
 C26(H26), C27(H27), C28(H28)
7.e Idealised Me refined as rotating group:
 C204(H20G,H20H,H20I), C212(H21E,H21F,H21G), C208(H20T,H20U,H20V), C216(H21P,
 H21Q,H21R), C308(H30E,H30F,H30G), C316(H31C,H31D,H31E), C104(H10G,H10H,H10I),
 C108(H10P,H10Q,H10R), C112(H11E,H11F,H11G), C116(H11N,H11O,H11P)
7.f Idealised tetrahedral OH refined as rotating group:
 O32(H32), O5(H5)
;
_olex2_diffrn_ambient_temperature_device 'Oxford Cryosystems'
_olex2_submission_special_instructions 'No special instructions were received'
_oxdiff_exptl_absorpt_empirical_details
;
Empirical correction (ABSPACK) includes:
- Absorption correction using spherical harmonics
- Frame scaling
- Detector area scaling
;
_oxdiff_exptl_absorpt_empirical_full_max 1.269
_oxdiff_exptl_absorpt_empirical_full_min 0.734

loop_
_space_group_symop_operation_xyz
'x, y, z'

loop_
_atom_site_label
_atom_site_type_symbol
_atom_site_fract_x
_atom_site_fract_y
_atom_site_fract_z
_atom_site_U_iso_or_equiv
_atom_site_adp_type
_atom_site_occupancy
_atom_site_site_symmetry_order
_atom_site_calc_flag
_atom_site_refinement_flags_posn
_atom_site_refinement_flags_adp
_atom_site_refinement_flags_occupancy
_atom_site_disorder_assembly
_atom_site_disorder_group
O31 O 0.2106(4) 0.1097(3) 0.8004(2) 0.0544(11) Uani 1 1 d . U . . .
N31 N 0.9152(4) 0.0981(3) 0.8103(3) 0.0358(10) Uani 1 1 d . U . . .
H31 H 1.003589 0.084194 0.794051 0.043 Uiso 1 1 calc R . . . .
C31 C 0.8736(5) 0.1652(3) 0.8609(3) 0.0330(12) Uani 1 1 d . U . . .
O32 O 0.2843(4) 0.0770(3) 0.6766(3) 0.0645(13) Uani 1 1 d . U . . .
H32 H 0.203143 0.056499 0.675269 0.097 Uiso 1 1 calc GR . . . .
N32 N 0.5225(4) 0.1630(3) 0.6812(3) 0.0327(10) Uani 1 1 d . U . . .
H32A H 0.581433 0.117216 0.665051 0.039 Uiso 1 1 calc R . . . .
C32 C 0.9530(6) 0.2221(4) 0.9016(4) 0.0397(13) Uani 1 1 d . U . . .
H32B H 1.053775 0.220157 0.895089 0.048 Uiso 1 1 calc R . . . .
O33 O 0.4339(4) 0.3129(3) 0.6514(3) 0.0541(11) Uani 1 1 d D U . . .
N33 N 0.6913(4) 0.1701(3) 0.5498(3) 0.0300(10) Uani 1 1 d . U . . .
C33 C 0.8812(6) 0.2815(4) 0.9517(4) 0.0464(15) Uani 1 1 d . U . . .
H33 H 0.933631 0.320883 0.980803 0.056 Uiso 1 1 calc R . . . .
O34 O 0.9733(4) 0.0837(3) 0.4235(2) 0.0476(10) Uani 1 1 d . U . . .
N34 N 0.8600(5) 0.0144(3) 0.5338(3) 0.0433(12) Uani 1 1 d . U . . .
H34 H 0.781715 0.018054 0.564257 0.052 Uiso 1 1 calc R . . . .
C34 C 0.7328(6) 0.2856(4) 0.9611(4) 0.0449(14) Uani 1 1 d . U . . .
H34A H 0.686465 0.327826 0.996231 0.054 Uiso 1 1 calc R . . . .
O35 O 1.0524(4) 0.0203(3) 0.6473(3) 0.0531(11) Uani 1 1 d . U . . .
C35 C 0.6526(6) 0.2296(4) 0.9203(3) 0.0365(13) Uani 1 1 d . U . . .
H35 H 0.551639 0.233425 0.926180 0.044 Uiso 1 1 calc R . . . .
O36 O 1.1526(5) -0.1234(3) 0.6325(3) 0.0724(14) Uani 1 1 d D U . . .
C36 C 0.7241(5) 0.1665(4) 0.8695(3) 0.0323(12) Uani 1 1 d . U . . .
C37 C 0.6797(5) 0.0947(4) 0.8240(3) 0.0325(12) Uani 1 1 d . U . . .
C38 C 0.7996(5) 0.0559(4) 0.7887(3) 0.0352(12) Uani 1 1 d . U . . .
H38 H 0.802108 0.006530 0.753965 0.042 Uiso 1 1 calc R . . . .
C39 C 0.5304(5) 0.0699(4) 0.8135(3) 0.0374(13) Uani 1 1 d . U . . .
H39A H 0.481776 0.062665 0.867728 0.045 Uiso 1 1 calc R . . . .
H39B H 0.532992 0.008501 0.790339 0.045 Uiso 1 1 calc R . . . .
C40 C 0.4433(5) 0.1452(4) 0.7571(3) 0.0350(13) Uani 1 1 d . U . . .
H40 H 0.429700 0.205014 0.784176 0.042 Uiso 1 1 calc R . . . .
C41 C 0.2991(5) 0.1096(4) 0.7453(4) 0.0416(14) Uani 1 1 d . U . . .
C42 C 0.5113(5) 0.2445(4) 0.6344(3) 0.0335(12) Uani 1 1 d . U . . .
C43 C 0.6038(5) 0.2469(3) 0.5585(3) 0.0298(11) Uani 1 1 d . U . . .
C44 C 0.6009(5) 0.3267(4) 0.5034(3) 0.0358(13) Uani 1 1 d . U . . .
H44 H 0.536436 0.379901 0.510883 0.043 Uiso 1 1 calc R . . . .
C45 C 0.6948(6) 0.3270(4) 0.4367(3) 0.0395(13) Uani 1 1 d . U . . .
H45 H 0.695404 0.380571 0.397532 0.047 Uiso 1 1 calc R . . . .
C46 C 0.7866(5) 0.2490(4) 0.4281(3) 0.0359(12) Uani 1 1 d . U . . .
H46 H 0.853332 0.248363 0.383603 0.043 Uiso 1 1 calc R . . . .
C47 C 0.7806(5) 0.1714(4) 0.4850(3) 0.0314(12) Uani 1 1 d . U . . .
C48 C 0.8813(5) 0.0857(4) 0.4776(3) 0.0350(12) Uani 1 1 d . U . . .
C49 C 1.0614(6) -0.0570(4) 0.6151(4) 0.0497(15) Uani 1 1 d . U . . .
C50 C 0.9573(6) -0.0688(4) 0.5482(4) 0.0453(14) Uani 1 1 d D U . . .
H50 H 1.016002 -0.073154 0.496874 0.054 Uiso 0.715(10) 1 calc R . P A 1
H50A H 1.013231 -0.077992 0.496624 0.054 Uiso 0.285(10) 1 calc R . P A 2
N35 N 0.5667(9) -0.1480(7) 0.7028(6) 0.042(2) Uani 0.715(10) 1 d D U P A 1
H35A H 0.474319 -0.139629 0.712377 0.050 Uiso 0.715(10) 1 calc R . P A 1
C51 C 0.8854(18) -0.1621(10) 0.5639(11) 0.049(4) Uani 0.715(10) 1 d D U P A 1
H51A H 0.837615 -0.174503 0.513776 0.059 Uiso 0.715(10) 1 calc R . P A 1
H51B H 0.958790 -0.214485 0.577149 0.059 Uiso 0.715(10) 1 calc R . P A 1
C52 C 0.6343(13) -0.1385(13) 0.6280(7) 0.047(3) Uani 0.715(10) 1 d D U P A 1
H52 H 0.587000 -0.119964 0.578081 0.056 Uiso 0.715(10) 1 calc R . P A 1
C53 C 0.7764(12) -0.1587(11) 0.6338(6) 0.037(3) Uani 0.715(10) 1 d D U P A 1
C54 C 0.8025(11) -0.1780(8) 0.7202(6) 0.032(2) Uani 0.715(10) 1 d D U P A 1
C55 C 0.9255(10) -0.2014(7) 0.7663(5) 0.036(2) Uani 0.715(10) 1 d D U P A 1
H55 H 1.017375 -0.206467 0.740840 0.044 Uiso 0.715(10) 1 calc R . P A 1
C56 C 0.9079(11) -0.2167(6) 0.8496(5) 0.041(2) Uani 0.715(10) 1 d D U P A 1
H56 H 0.989765 -0.231330 0.882164 0.049 Uiso 0.715(10) 1 calc R . P A 1
C57 C 0.7725(12) -0.2114(8) 0.8880(6) 0.043(3) Uani 0.715(10) 1 d D U P A 1
H57 H 0.765509 -0.222691 0.945778 0.051 Uiso 0.715(10) 1 calc R . P A 1
C58 C 0.6491(11) -0.1901(12) 0.8441(6) 0.037(3) Uani 0.715(10) 1 d D U P A 1
H58 H 0.557209 -0.187453 0.869610 0.044 Uiso 0.715(10) 1 calc R . P A 1
C59 C 0.6689(10) -0.1730(6) 0.7602(6) 0.035(2) Uani 0.715(10) 1 d D U P A 1
N35A N 0.508(2) -0.1301(19) 0.6749(12) 0.043(5) Uani 0.285(10) 1 d D U P A 2
H35B H 0.414583 -0.119411 0.676546 0.051 Uiso 0.285(10) 1 calc R . P A 2
C51A C 0.861(4) -0.151(2) 0.566(3) 0.039(7) Uani 0.285(10) 1 d D U P A 2
H51C H 0.824672 -0.164771 0.513009 0.047 Uiso 0.285(10) 1 calc R . P A 2
H51D H 0.922528 -0.207138 0.586857 0.047 Uiso 0.285(10) 1 calc R . P A 2
C52A C 0.593(3) -0.126(3) 0.6057(13) 0.029(5) Uani 0.285(10) 1 d D U P A 2
H52A H 0.558610 -0.113059 0.551807 0.035 Uiso 0.285(10) 1 calc R . P A 2
C53A C 0.733(3) -0.144(3) 0.6242(13) 0.041(8) Uani 0.285(10) 1 d D U P A 2
C54A C 0.732(3) -0.167(2) 0.7126(12) 0.037(5) Uani 0.285(10) 1 d D U P A 2
C55A C 0.841(3) -0.191(2) 0.7679(13) 0.054(7) Uani 0.285(10) 1 d D U P A 2
H55A H 0.937300 -0.201915 0.749868 0.064 Uiso 0.285(10) 1 calc R . P A 2
C56A C 0.804(4) -0.197(2) 0.8506(14) 0.056(8) Uani 0.285(10) 1 d D U P A 2
H56A H 0.876563 -0.207789 0.890231 0.068 Uiso 0.285(10) 1 calc R . P A 2
C57A C 0.661(4) -0.186(4) 0.8754(16) 0.072(12) Uani 0.285(10) 1 d D U P A 2
H57A H 0.639401 -0.195223 0.932275 0.087 Uiso 0.285(10) 1 calc R . P A 2
C58A C 0.549(3) -0.1641(17) 0.8230(12) 0.059(7) Uani 0.285(10) 1 d D U P A 2
H58A H 0.452136 -0.156874 0.840843 0.071 Uiso 0.285(10) 1 calc R . P A 2
C59A C 0.593(3) -0.153(3) 0.7409(12) 0.047(7) Uani 0.285(10) 1 d D U P A 2
N201 N 0.7358(6) 0.5191(3) 0.7250(3) 0.0532(12) Uani 1 1 d . U . . .
C201 C 0.7547(7) 0.5839(4) 0.6470(4) 0.0500(15) Uani 1 1 d . U . . .
H20A H 0.707102 0.646727 0.655075 0.060 Uiso 1 1 calc R . . . .
H20B H 0.857690 0.591938 0.637937 0.060 Uiso 1 1 calc R . . . .
C202 C 0.6977(6) 0.5515(4) 0.5710(4) 0.0476(14) Uani 1 1 d . U . . .
H20C H 0.598079 0.534952 0.581198 0.057 Uiso 1 1 calc R . . . .
H20D H 0.755336 0.494349 0.556382 0.057 Uiso 1 1 calc R . . . .
C203 C 0.7030(6) 0.6294(4) 0.5004(4) 0.0452(14) Uani 1 1 d . U . . .
H20E H 0.648611 0.687217 0.516062 0.054 Uiso 1 1 calc R . . . .
H20F H 0.803163 0.644224 0.489127 0.054 Uiso 1 1 calc R . . . .
C204 C 0.6410(6) 0.5999(4) 0.4235(4) 0.0451(14) Uani 1 1 d . U . . .
H20G H 0.642112 0.652233 0.380108 0.068 Uiso 1 1 calc GR . . . .
H20H H 0.542593 0.583639 0.434864 0.068 Uiso 1 1 calc GR . . . .
H20I H 0.698215 0.544930 0.405961 0.068 Uiso 1 1 calc GR . . . .
C205 C 0.8048(9) 0.4201(4) 0.7145(4) 0.077(2) Uani 1 1 d D U . . .
H20J H 0.764517 0.396941 0.666115 0.092 Uiso 0.570(14) 1 calc R . P B 1
H20K H 0.779878 0.376902 0.762855 0.092 Uiso 0.570(14) 1 calc R . P B 1
H20L H 0.808829 0.384909 0.769489 0.092 Uiso 0.430(14) 1 calc R . P B 2
H20M H 0.738546 0.388532 0.682599 0.092 Uiso 0.430(14) 1 calc R . P B 2
C209 C 0.8076(7) 0.5624(4) 0.7917(4) 0.0515(15) Uani 1 1 d . U . . .
H20N H 0.777025 0.630605 0.787810 0.062 Uiso 1 1 calc R . . . .
H20O H 0.911829 0.556554 0.780943 0.062 Uiso 1 1 calc R . . . .
C210 C 0.7785(7) 0.5202(5) 0.8787(4) 0.0592(17) Uani 1 1 d . U . . .
H21A H 0.683984 0.546049 0.897642 0.071 Uiso 1 1 calc R . . . .
H21B H 0.775637 0.450940 0.879393 0.071 Uiso 1 1 calc R . . . .
C211 C 0.8912(7) 0.5411(4) 0.9372(4) 0.0587(17) Uani 1 1 d . U . . .
H21C H 0.981765 0.504922 0.924497 0.070 Uiso 1 1 calc R . . . .
H21D H 0.907605 0.609112 0.928216 0.070 Uiso 1 1 calc R . . . .
C212 C 0.8509(8) 0.5168(5) 1.0265(4) 0.0675(19) Uani 1 1 d . U . . .
H21E H 0.826630 0.450923 1.035010 0.101 Uiso 1 1 calc GR . . . .
H21F H 0.768610 0.558367 1.041515 0.101 Uiso 1 1 calc GR . . . .
H21G H 0.931643 0.525304 1.060510 0.101 Uiso 1 1 calc GR . . . .
C213 C 0.5816(8) 0.5083(5) 0.7460(5) 0.075(2) Uani 1 1 d . U . . .
H21H H 0.541636 0.474016 0.703726 0.090 Uiso 1 1 calc R . . . .
H21I H 0.575609 0.468220 0.798457 0.090 Uiso 1 1 calc R . . . .
C214 C 0.4899(8) 0.5967(7) 0.7531(6) 0.103(3) Uani 1 1 d D U . . .
H21L H 0.466971 0.630308 0.698988 0.124 Uiso 0.602(18) 1 calc R . P C 2
H21M H 0.534078 0.639751 0.786759 0.124 Uiso 0.602(18) 1 calc R . P C 2
H21J H 0.503358 0.634084 0.699798 0.124 Uiso 0.398(18) 1 calc R . P C 1
H21K H 0.539324 0.629445 0.792969 0.124 Uiso 0.398(18) 1 calc R . P C 1
C206 C 0.9677(17) 0.4165(12) 0.7041(13) 0.086(6) Uani 0.570(14) 1 d D U P B 1
H20P H 1.007169 0.431528 0.755905 0.103 Uiso 0.570(14) 1 calc R . P B 1
H20Q H 0.991355 0.467360 0.661553 0.103 Uiso 0.570(14) 1 calc R . P B 1
C207 C 1.0478(13) 0.3210(7) 0.6806(7) 0.049(3) Uani 0.570(14) 1 d D U P B 1
H20R H 1.151920 0.327228 0.679934 0.059 Uiso 0.570(14) 1 calc R . P B 1
H20S H 1.026490 0.269494 0.723042 0.059 Uiso 0.570(14) 1 calc R . P B 1
C208 C 1.0070(17) 0.2951(10) 0.6000(8) 0.057(4) Uani 0.570(14) 1 d D U P B 1
H20T H 1.026023 0.346355 0.557813 0.085 Uiso 0.570(14) 1 calc GR . P B 1
H20U H 0.905238 0.284640 0.601387 0.085 Uiso 0.570(14) 1 calc GR . P B 1
H20V H 1.062755 0.237172 0.587693 0.085 Uiso 0.570(14) 1 calc GR . P B 1
C215 C 0.328(2) 0.617(2) 0.7746(15) 0.098(7) Uani 0.398(18) 1 d D U P C 1
H21N H 0.294599 0.683168 0.756236 0.117 Uiso 0.398(18) 1 calc R . P C 1
H21O H 0.268857 0.573583 0.750269 0.117 Uiso 0.398(18) 1 calc R . P C 1
C216 C 0.327(3) 0.600(2) 0.8648(15) 0.126(10) Uani 0.398(18) 1 d D U P C 1
H21P H 0.403750 0.552397 0.881851 0.189 Uiso 0.398(18) 1 calc GR . P C 1
H21Q H 0.235034 0.577486 0.884231 0.189 Uiso 0.398(18) 1 calc GR . P C 1
H21R H 0.341334 0.659016 0.888165 0.189 Uiso 0.398(18) 1 calc GR . P C 1
C306 C 0.946(2) 0.4071(15) 0.6766(17) 0.093(7) Uani 0.430(14) 1 d D U P B 2
H30A H 1.022532 0.411311 0.715515 0.111 Uiso 0.430(14) 1 calc R . P B 2
H30B H 0.958216 0.452842 0.628007 0.111 Uiso 0.430(14) 1 calc R . P B 2
C307 C 0.9385(16) 0.3032(11) 0.6527(10) 0.052(4) Uani 0.430(14) 1 d D U P B 2
H30C H 0.914870 0.259477 0.700932 0.063 Uiso 0.430(14) 1 calc R . P B 2
H30D H 0.866956 0.300910 0.610286 0.063 Uiso 0.430(14) 1 calc R . P B 2
C308 C 1.084(2) 0.2801(14) 0.6213(13) 0.066(6) Uani 0.430(14) 1 d D U P B 2
H30E H 1.116339 0.334812 0.586981 0.099 Uiso 0.430(14) 1 calc GR . P B 2
H30F H 1.083322 0.226324 0.588831 0.099 Uiso 0.430(14) 1 calc GR . P B 2
H30G H 1.147892 0.263907 0.667144 0.099 Uiso 0.430(14) 1 calc GR . P B 2
C315 C 0.3518(15) 0.5533(11) 0.7982(14) 0.104(6) Uani 0.602(18) 1 d D U P C 2
H31A H 0.318229 0.502775 0.768307 0.125 Uiso 0.602(18) 1 calc R . P C 2
H31B H 0.373284 0.527135 0.854859 0.125 Uiso 0.602(18) 1 calc R . P C 2
C316 C 0.2422(19) 0.6359(13) 0.7973(19) 0.166(12) Uani 0.602(18) 1 d D U P C 2
H31C H 0.167743 0.622047 0.838731 0.249 Uiso 0.602(18) 1 calc GR . P C 2
H31D H 0.199552 0.647395 0.743346 0.249 Uiso 0.602(18) 1 calc GR . P C 2
H31E H 0.287944 0.692166 0.809309 0.249 Uiso 0.602(18) 1 calc GR . P C 2
O1 O 0.7450(3) 0.7305(3) 0.1044(2) 0.0447(10) Uani 1 1 d . U . . .
N1 N 0.0387(4) 0.7154(3) 0.0823(3) 0.0322(10) Uani 1 1 d . U . . .
H1 H -0.047303 0.697268 0.094431 0.039 Uiso 1 1 calc R . . . .
C1 C 0.0692(5) 0.8028(3) 0.0467(3) 0.0298(11) Uani 1 1 d . U . . .
O2 O 0.6749(3) 0.6221(2) 0.2016(2) 0.0411(10) Uani 1 1 d . U . . .
N2 N 0.4218(4) 0.7237(3) 0.2180(3) 0.0304(10) Uani 1 1 d . U . . .
H2 H 0.362021 0.679198 0.227452 0.036 Uiso 1 1 calc R . . . .
C2 C -0.0226(5) 0.8815(4) 0.0232(3) 0.0344(12) Uani 1 1 d . U . . .
H2A H -0.122725 0.880822 0.032117 0.041 Uiso 1 1 calc R . . . .
O3 O 0.5111(4) 0.8491(2) 0.2660(2) 0.0388(9) Uani 1 1 d . U . . .
N3 N 0.2720(4) 0.6880(3) 0.3581(3) 0.0310(10) Uani 1 1 d . U . . .
C3 C 0.0374(6) 0.9601(4) -0.0133(3) 0.0379(13) Uani 1 1 d . U . . .
H3 H -0.022296 1.015163 -0.029595 0.045 Uiso 1 1 calc R . . . .
O4 O 0.0807(4) 0.5409(3) 0.5012(2) 0.0503(10) Uani 1 1 d D U . . .
N4 N 0.0837(4) 0.5549(3) 0.3636(3) 0.0343(10) Uani 1 1 d . U . . .
H4 H 0.104662 0.591883 0.319469 0.041 Uiso 1 1 calc R . . . .
C4 C 0.1848(6) 0.9610(4) -0.0271(3) 0.0373(13) Uani 1 1 d . U . . .
H4A H 0.222924 1.016146 -0.053489 0.045 Uiso 1 1 calc R . . . .
O5 O -0.0764(3) 0.5624(2) 0.2346(2) 0.0349(9) Uani 1 1 d . U . . .
H5 H -0.158243 0.584914 0.220783 0.052 Uiso 1 1 calc GR . . . .
N5 N 0.4766(5) 0.4302(3) 0.2553(3) 0.0541(14) Uani 1 1 d . U . . .
H5A H 0.565751 0.444116 0.257667 0.065 Uiso 1 1 calc R . . . .
C5 C 0.2752(5) 0.8840(3) -0.0034(3) 0.0308(12) Uani 1 1 d . U . . .
H5B H 0.375119 0.885671 -0.012621 0.037 Uiso 1 1 calc R . . . .
O6 O -0.1726(4) 0.4259(2) 0.2742(2) 0.0439(10) Uani 1 1 d . U . . .
C6 C 0.2175(5) 0.8016(3) 0.0351(3) 0.0278(11) Uani 1 1 d . U . . .
C7 C 0.2776(5) 0.7102(3) 0.0681(3) 0.0281(11) Uani 1 1 d . U . . .
C8 C 0.1633(5) 0.6610(4) 0.0959(3) 0.0323(12) Uani 1 1 d . U . . .
H8 H 0.169872 0.597955 0.121120 0.039 Uiso 1 1 calc R . . . .
C9 C 0.4313(5) 0.6790(3) 0.0779(3) 0.0290(11) Uani 1 1 d . U . . .
H9A H 0.481982 0.689870 0.024648 0.035 Uiso 1 1 calc R . . . .
H9B H 0.440982 0.610396 0.095315 0.035 Uiso 1 1 calc R . . . .
C10 C 0.5004(5) 0.7315(3) 0.1406(3) 0.0281(11) Uani 1 1 d . U . . .
H10 H 0.498222 0.799796 0.119505 0.034 Uiso 1 1 calc R . . . .
C11 C 0.6541(5) 0.6940(4) 0.1493(3) 0.0293(11) Uani 1 1 d . U . . .
C12 C 0.4370(5) 0.7812(3) 0.2750(3) 0.0296(11) Uani 1 1 d . U . . .
C13 C 0.3586(5) 0.7590(3) 0.3547(3) 0.0301(11) Uani 1 1 d . U . . .
C14 C 0.3802(6) 0.8083(4) 0.4197(3) 0.0366(13) Uani 1 1 d . U . . .
H14 H 0.440208 0.859143 0.414014 0.044 Uiso 1 1 calc R . . . .
C15 C 0.3133(6) 0.7830(4) 0.4937(4) 0.0444(14) Uani 1 1 d . U . . .
H15 H 0.326825 0.815835 0.539865 0.053 Uiso 1 1 calc R . . . .
C16 C 0.2262(6) 0.7088(4) 0.4988(4) 0.0423(14) Uani 1 1 d . U . . .
H16 H 0.179362 0.689536 0.548952 0.051 Uiso 1 1 calc R . . . .
C17 C 0.2083(5) 0.6634(4) 0.4307(4) 0.0346(12) Uani 1 1 d . U . . .
C18 C 0.1181(5) 0.5808(4) 0.4352(4) 0.0355(12) Uani 1 1 d . U . . .
C19 C 0.0135(5) 0.4697(3) 0.3529(3) 0.0348(12) Uani 1 1 d . U . . .
H19 H -0.047254 0.456283 0.402991 0.042 Uiso 1 1 calc R . . . .
C20 C -0.0863(5) 0.4855(4) 0.2813(3) 0.0336(12) Uani 1 1 d . U . . .
C21 C 0.1246(6) 0.3839(4) 0.3495(4) 0.0413(14) Uani 1 1 d . U . . .
H21S H 0.157890 0.364020 0.405532 0.050 Uiso 1 1 calc R . . . .
H21T H 0.076424 0.330818 0.331099 0.050 Uiso 1 1 calc R . . . .
C22 C 0.3814(6) 0.4233(4) 0.3197(4) 0.0469(15) Uani 1 1 d . U . . .
H22 H 0.402122 0.432925 0.374149 0.056 Uiso 1 1 calc R . . . .
C23 C 0.2525(5) 0.4006(4) 0.2948(4) 0.0393(13) Uani 1 1 d . U . . .
C24 C 0.2685(6) 0.3938(3) 0.2091(4) 0.0379(13) Uani 1 1 d . U . . .
C25 C 0.1775(7) 0.3737(4) 0.1497(4) 0.0493(15) Uani 1 1 d . U . . .
H25 H 0.081295 0.361441 0.162921 0.059 Uiso 1 1 calc R . . . .
C26 C 0.2316(7) 0.3719(4) 0.0695(4) 0.0578(17) Uani 1 1 d . U . . .
H26 H 0.170982 0.359375 0.027461 0.069 Uiso 1 1 calc R . . . .
C27 C 0.3734(7) 0.3884(4) 0.0511(4) 0.0570(17) Uani 1 1 d . U . . .
H27 H 0.407793 0.384984 -0.003482 0.068 Uiso 1 1 calc R . . . .
C28 C 0.4647(6) 0.4091(4) 0.1079(4) 0.0526(16) Uani 1 1 d . U . . .
H28 H 0.560818 0.421009 0.094193 0.063 Uiso 1 1 calc R . . . .
C29 C 0.4104(6) 0.4120(4) 0.1872(4) 0.0420(14) Uani 1 1 d . U . . .
N101 N 0.1773(4) 0.0595(3) 0.2239(2) 0.0248(9) Uani 1 1 d . U . . .
C101 C 0.2700(5) 0.0902(3) 0.1508(3) 0.0290(11) Uani 1 1 d . U . . .
H10A H 0.292434 0.156166 0.154672 0.035 Uiso 1 1 calc R . . . .
H10B H 0.214184 0.089713 0.100874 0.035 Uiso 1 1 calc R . . . .
C102 C 0.4089(5) 0.0305(3) 0.1411(3) 0.0276(11) Uani 1 1 d . U . . .
H10C H 0.388288 -0.034338 0.131312 0.033 Uiso 1 1 calc R . . . .
H10D H 0.463356 0.026610 0.191934 0.033 Uiso 1 1 calc R . . . .
C103 C 0.4981(5) 0.0735(3) 0.0696(3) 0.0331(12) Uani 1 1 d . U . . .
H10E H 0.440336 0.082231 0.019744 0.040 Uiso 1 1 calc R . . . .
H10F H 0.524700 0.136320 0.081463 0.040 Uiso 1 1 calc R . . . .
C104 C 0.6326(5) 0.0107(4) 0.0543(3) 0.0383(13) Uani 1 1 d . U . . .
H10G H 0.688865 0.041013 0.009437 0.057 Uiso 1 1 calc GR . . . .
H10H H 0.606391 -0.050490 0.039850 0.057 Uiso 1 1 calc GR . . . .
H10I H 0.689221 0.001172 0.103838 0.057 Uiso 1 1 calc GR . . . .
C105 C 0.1281(5) -0.0375(3) 0.2125(3) 0.0279(11) Uani 1 1 d . U . . .
H10J H 0.212907 -0.083116 0.212015 0.034 Uiso 1 1 calc R . . . .
H10K H 0.083823 -0.034246 0.158397 0.034 Uiso 1 1 calc R . . . .
C106 C 0.0220(5) -0.0752(3) 0.2775(3) 0.0324(12) Uani 1 1 d . U . . .
H10L H 0.067527 -0.083829 0.331398 0.039 Uiso 1 1 calc R . . . .
H10M H -0.061417 -0.028849 0.280588 0.039 Uiso 1 1 calc R . . . .
C107 C -0.0273(5) -0.1691(3) 0.2572(3) 0.0303(12) Uani 1 1 d . U . . .
H10N H -0.080356 -0.158997 0.205739 0.036 Uiso 1 1 calc R . . . .
H10O H 0.057199 -0.213181 0.248657 0.036 Uiso 1 1 calc R . . . .
C108 C -0.1216(6) -0.2133(3) 0.3242(3) 0.0384(13) Uani 1 1 d . U . . .
H10P H -0.149865 -0.273663 0.309083 0.058 Uiso 1 1 calc GR . . . .
H10Q H -0.206870 -0.170759 0.331740 0.058 Uiso 1 1 calc GR . . . .
H10R H -0.069181 -0.223919 0.375241 0.058 Uiso 1 1 calc GR . . . .
C109 C 0.2595(5) 0.0502(3) 0.3030(3) 0.0261(11) Uani 1 1 d . U . . .
H10S H 0.192988 0.033068 0.348919 0.031 Uiso 1 1 calc R . . . .
H10T H 0.333852 -0.002604 0.301145 0.031 Uiso 1 1 calc R . . . .
C110 C 0.3304(5) 0.1375(3) 0.3211(3) 0.0329(12) Uani 1 1 d . U . . .
H11A H 0.256477 0.188095 0.332222 0.039 Uiso 1 1 calc R . . . .
H11B H 0.387859 0.160557 0.272809 0.039 Uiso 1 1 calc R . . . .
C111 C 0.4264(6) 0.1152(4) 0.3946(3) 0.0386(13) Uani 1 1 d . U . . .
H11C H 0.498626 0.063856 0.382845 0.046 Uiso 1 1 calc R . . . .
H11D H 0.477696 0.171725 0.401551 0.046 Uiso 1 1 calc R . . . .
C112 C 0.3502(7) 0.0861(5) 0.4739(4) 0.0616(18) Uani 1 1 d . U . . .
H11E H 0.305438 0.027142 0.469444 0.092 Uiso 1 1 calc GR . . . .
H11F H 0.276817 0.135680 0.485799 0.092 Uiso 1 1 calc GR . . . .
H11G H 0.418846 0.076407 0.518110 0.092 Uiso 1 1 calc GR . . . .
C113 C 0.0530(5) 0.1322(3) 0.2300(3) 0.0271(11) Uani 1 1 d . U . . .
H11H H 0.091176 0.193913 0.235262 0.032 Uiso 1 1 calc R . . . .
H11I H -0.001869 0.114873 0.280841 0.032 Uiso 1 1 calc R . . . .
C114 C -0.0486(5) 0.1445(4) 0.1599(3) 0.0344(12) Uani 1 1 d . U . . .
H11J H -0.079735 0.082202 0.149473 0.041 Uiso 1 1 calc R . . . .
H11K H 0.000506 0.171483 0.109899 0.041 Uiso 1 1 calc R . . . .
C115 C -0.1791(5) 0.2103(4) 0.1800(4) 0.0434(14) Uani 1 1 d . U . . .
H11L H -0.146148 0.265980 0.203008 0.052 Uiso 1 1 calc R . . . .
H11M H -0.228686 0.232941 0.128736 0.052 Uiso 1 1 calc R . . . .
C116 C -0.2842(5) 0.1640(4) 0.2398(4) 0.0470(15) Uani 1 1 d . U . . .
H11N H -0.327774 0.114356 0.214443 0.070 Uiso 1 1 calc GR . . . .
H11O H -0.358652 0.211468 0.254809 0.070 Uiso 1 1 calc GR . . . .
H11P H -0.234269 0.136177 0.288867 0.070 Uiso 1 1 calc GR . . . .
O401 O 0.3400(5) 0.4927(3) 0.5862(4) 0.0879(18) Uani 1 1 d . U . . .
H40A H 0.251286 0.497488 0.571965 0.132 Uiso 1 1 d DG . . . .
H40B H 0.351855 0.437261 0.613405 0.132 Uiso 1 1 d DG . . . .
O402 O 0.2852(6) -0.1307(4) 0.7755(4) 0.063(2) Uani 0.715(10) 1 d . U P A 1
H40C H 0.269610 -0.173637 0.815519 0.095 Uiso 0.715(10) 1 d G . P A 1
H40D H 0.258971 -0.154522 0.732235 0.095 Uiso 0.715(10) 1 d DG . P A 1

loop_
_atom_site_aniso_label
_atom_site_aniso_U_11
_atom_site_aniso_U_22
_atom_site_aniso_U_33
_atom_site_aniso_U_23
_atom_site_aniso_U_13
_atom_site_aniso_U_12
O31 0.0227(19) 0.102(3) 0.038(3) 0.001(2) 0.0028(18) -0.012(2)
N31 0.023(2) 0.041(3) 0.041(3) 0.001(2) 0.002(2) 0.0029(19)
C31 0.029(3) 0.031(3) 0.037(3) 0.008(2) 0.000(2) -0.002(2)
O32 0.040(2) 0.094(4) 0.067(3) -0.032(3) 0.018(2) -0.027(2)
N32 0.023(2) 0.040(2) 0.033(3) 0.001(2) 0.0085(19) -0.0005(18)
C32 0.031(3) 0.036(3) 0.050(4) 0.006(3) 0.000(3) -0.004(2)
O33 0.056(3) 0.050(2) 0.049(3) 0.006(2) 0.017(2) 0.016(2)
N33 0.026(2) 0.037(2) 0.029(3) -0.0075(19) 0.0009(19) -0.0118(18)
C33 0.046(3) 0.040(3) 0.055(4) -0.008(3) -0.007(3) -0.009(3)
O34 0.047(2) 0.057(3) 0.038(3) -0.0033(19) 0.0167(19) -0.0043(19)
N34 0.043(3) 0.039(3) 0.046(3) -0.002(2) 0.017(2) -0.004(2)
C34 0.054(3) 0.032(3) 0.047(4) -0.003(3) 0.007(3) 0.004(3)
O35 0.039(2) 0.056(2) 0.069(3) -0.031(2) 0.003(2) -0.0056(19)
C35 0.033(3) 0.039(3) 0.034(3) 0.009(2) 0.004(2) -0.001(2)
O36 0.094(4) 0.072(3) 0.047(3) -0.014(2) -0.006(3) 0.032(3)
C36 0.028(3) 0.038(3) 0.027(3) 0.009(2) 0.004(2) 0.003(2)
C37 0.028(3) 0.037(3) 0.030(3) 0.004(2) 0.005(2) 0.000(2)
C38 0.030(3) 0.042(3) 0.034(3) -0.003(2) 0.003(2) -0.004(2)
C39 0.023(3) 0.056(3) 0.030(3) 0.007(3) 0.007(2) -0.005(2)
C40 0.022(2) 0.049(3) 0.034(3) -0.004(2) 0.007(2) 0.000(2)
C41 0.027(3) 0.056(4) 0.038(4) 0.009(3) 0.003(3) 0.001(3)
C42 0.022(3) 0.041(3) 0.038(3) -0.005(2) -0.001(2) -0.006(2)
C43 0.023(2) 0.034(3) 0.034(3) -0.006(2) 0.001(2) -0.011(2)
C44 0.031(3) 0.033(3) 0.044(4) -0.002(2) -0.001(2) -0.010(2)
C45 0.040(3) 0.039(3) 0.040(4) 0.004(3) -0.002(3) -0.017(2)
C46 0.032(3) 0.045(3) 0.033(3) -0.003(2) 0.000(2) -0.016(2)
C47 0.027(3) 0.039(3) 0.030(3) -0.006(2) 0.000(2) -0.012(2)
C48 0.033(3) 0.043(3) 0.031(3) -0.012(2) 0.002(2) -0.011(2)
C49 0.051(4) 0.050(4) 0.046(4) -0.009(3) 0.015(3) 0.004(3)
C50 0.059(4) 0.036(3) 0.041(4) -0.010(3) 0.012(3) -0.001(3)
N35 0.036(4) 0.052(6) 0.037(6) -0.002(7) -0.008(4) -0.009(5)
C51 0.083(10) 0.037(6) 0.029(7) -0.014(5) 0.006(6) -0.007(6)
C52 0.058(7) 0.049(8) 0.032(6) 0.004(6) -0.010(5) -0.005(7)
C53 0.059(6) 0.014(5) 0.037(5) -0.005(4) 0.002(4) 0.001(6)
C54 0.036(4) 0.024(5) 0.036(5) -0.005(4) -0.001(4) -0.004(5)
C55 0.033(4) 0.031(5) 0.045(5) -0.002(4) 0.001(4) -0.003(4)
C56 0.044(5) 0.037(5) 0.040(5) -0.004(4) -0.002(4) -0.002(4)
C57 0.060(6) 0.042(6) 0.027(5) -0.001(5) 0.002(4) -0.010(5)
C58 0.041(5) 0.036(6) 0.034(5) -0.003(7) 0.001(4) -0.012(5)
C59 0.031(4) 0.036(5) 0.039(5) -0.004(4) -0.001(4) -0.006(4)
N35A 0.048(10) 0.055(15) 0.029(10) -0.013(10) 0.011(8) -0.019(11)
C51A 0.040(10) 0.026(10) 0.047(18) -0.003(12) 0.012(10) 0.016(8)
C52A 0.043(11) 0.024(13) 0.019(9) 0.000(11) 0.008(8) -0.006(11)
C53A 0.047(11) 0.04(2) 0.027(10) 0.007(10) 0.004(9) 0.019(12)
C54A 0.062(11) 0.026(13) 0.025(9) -0.006(9) -0.006(8) -0.019(13)
C55A 0.078(15) 0.043(15) 0.039(10) 0.013(12) -0.016(12) -0.012(15)
C56A 0.11(2) 0.027(13) 0.033(10) 0.007(13) -0.014(13) -0.021(15)
C57A 0.11(2) 0.07(2) 0.037(15) 0.00(2) -0.005(12) -0.028(17)
C58A 0.091(17) 0.054(15) 0.033(9) 0.005(10) 0.012(10) -0.026(14)
C59A 0.065(13) 0.057(18) 0.025(9) -0.022(13) 0.002(9) -0.022(14)
N201 0.075(3) 0.036(3) 0.050(3) -0.004(2) 0.005(3) -0.022(2)
C201 0.054(4) 0.042(3) 0.054(4) 0.003(3) -0.003(3) -0.014(3)
C202 0.052(4) 0.035(3) 0.056(4) -0.004(3) 0.003(3) -0.015(3)
C203 0.038(3) 0.037(3) 0.060(4) 0.003(3) 0.001(3) -0.008(3)
C204 0.042(3) 0.036(3) 0.056(4) 0.004(3) 0.002(3) 0.000(3)
C205 0.149(6) 0.031(3) 0.050(5) 0.002(3) 0.019(5) -0.012(4)
C209 0.062(4) 0.039(3) 0.055(4) -0.006(3) -0.001(3) -0.012(3)
C210 0.071(4) 0.052(4) 0.056(4) -0.003(3) 0.004(3) -0.015(3)
C211 0.062(4) 0.051(4) 0.063(4) -0.005(3) -0.002(3) -0.005(3)
C212 0.076(5) 0.061(4) 0.069(4) -0.022(4) 0.006(4) -0.004(4)
C213 0.074(4) 0.098(5) 0.063(5) -0.029(4) 0.013(4) -0.049(4)
C214 0.062(4) 0.145(7) 0.113(7) -0.056(6) 0.012(5) -0.024(4)
C206 0.148(8) 0.066(9) 0.034(12) -0.002(7) 0.039(9) 0.034(7)
C207 0.059(7) 0.045(6) 0.043(7) 0.006(5) -0.017(6) -0.002(5)
C208 0.055(9) 0.059(8) 0.057(9) -0.010(6) -0.017(8) 0.005(7)
C215 0.076(10) 0.113(19) 0.107(14) -0.026(15) 0.016(13) -0.011(12)
C216 0.11(2) 0.15(2) 0.108(14) -0.002(17) 0.023(13) 0.031(18)
C306 0.182(13) 0.050(9) 0.031(16) 0.017(8) 0.035(11) 0.040(9)
C307 0.065(10) 0.069(8) 0.020(9) 0.003(7) -0.003(7) 0.001(7)
C308 0.067(11) 0.059(10) 0.067(15) 0.001(10) -0.007(9) 0.019(10)
C315 0.077(8) 0.082(10) 0.153(18) -0.016(11) 0.028(9) -0.004(7)
C316 0.075(11) 0.104(13) 0.31(3) -0.017(17) 0.068(16) 0.000(9)
O1 0.0236(18) 0.055(2) 0.052(3) 0.0088(19) 0.0058(18) -0.0015(17)
N1 0.017(2) 0.037(2) 0.044(3) -0.007(2) 0.001(2) -0.0051(18)
C1 0.023(2) 0.036(3) 0.032(3) -0.007(2) -0.004(2) -0.002(2)
O2 0.0277(19) 0.042(2) 0.049(3) 0.0132(18) 0.0031(18) -0.0022(16)
N2 0.023(2) 0.031(2) 0.039(3) -0.0051(19) 0.0049(19) -0.0086(18)
C2 0.025(3) 0.047(3) 0.033(3) -0.010(2) -0.003(2) 0.000(2)
O3 0.048(2) 0.0278(19) 0.042(2) -0.0020(16) -0.0025(18) -0.0106(17)
N3 0.026(2) 0.031(2) 0.034(3) -0.0008(19) 0.0010(19) 0.0052(18)
C3 0.044(3) 0.037(3) 0.031(3) -0.003(2) -0.008(3) 0.006(2)
O4 0.047(2) 0.067(3) 0.036(2) 0.015(2) -0.006(2) -0.020(2)
N4 0.034(2) 0.032(2) 0.035(3) 0.005(2) 0.001(2) -0.0044(19)
C4 0.041(3) 0.038(3) 0.033(3) -0.001(2) -0.002(3) -0.006(2)
O5 0.0225(17) 0.0318(19) 0.048(2) 0.0084(17) -0.0042(17) -0.0011(15)
N5 0.034(3) 0.061(3) 0.069(4) -0.015(3) 0.004(3) -0.012(2)
C5 0.025(3) 0.040(3) 0.029(3) -0.005(2) -0.003(2) -0.006(2)
O6 0.057(2) 0.036(2) 0.039(2) 0.0005(18) 0.001(2) -0.0155(19)
C6 0.021(2) 0.032(3) 0.032(3) -0.010(2) 0.002(2) -0.001(2)
C7 0.020(2) 0.033(3) 0.033(3) -0.010(2) 0.001(2) -0.005(2)
C8 0.024(2) 0.032(3) 0.042(3) -0.008(2) -0.001(2) -0.002(2)
C9 0.021(2) 0.029(3) 0.037(3) -0.003(2) 0.001(2) -0.001(2)
C10 0.020(2) 0.027(3) 0.036(3) -0.001(2) 0.005(2) -0.003(2)
C11 0.023(2) 0.035(3) 0.031(3) -0.004(2) 0.000(2) -0.009(2)
C12 0.025(3) 0.022(3) 0.041(3) -0.004(2) -0.003(2) 0.005(2)
C13 0.024(2) 0.027(3) 0.038(3) -0.002(2) -0.001(2) 0.004(2)
C14 0.035(3) 0.033(3) 0.042(3) -0.008(2) 0.003(3) 0.000(2)
C15 0.047(3) 0.047(3) 0.040(3) -0.010(3) 0.002(3) -0.002(3)
C16 0.037(3) 0.049(3) 0.039(4) 0.000(3) 0.008(3) -0.001(3)
C17 0.026(3) 0.037(3) 0.039(3) 0.002(2) 0.001(2) -0.001(2)
C18 0.027(3) 0.041(3) 0.037(3) 0.003(2) -0.002(2) 0.003(2)
C19 0.033(3) 0.029(3) 0.041(3) 0.003(2) 0.003(2) -0.005(2)
C20 0.034(3) 0.029(3) 0.036(3) -0.001(2) 0.007(2) 0.000(2)
C21 0.040(3) 0.028(3) 0.052(4) 0.007(3) 0.002(3) -0.002(2)
C22 0.043(3) 0.047(3) 0.052(4) -0.010(3) 0.005(3) -0.002(3)
C23 0.033(3) 0.030(3) 0.053(4) 0.002(3) 0.003(3) 0.002(2)
C24 0.037(3) 0.021(3) 0.054(4) 0.003(2) 0.000(3) 0.000(2)
C25 0.048(3) 0.037(3) 0.062(4) -0.002(3) 0.005(3) -0.006(3)
C26 0.060(4) 0.056(4) 0.060(4) -0.016(3) -0.012(3) -0.001(3)
C27 0.053(4) 0.052(4) 0.065(5) -0.012(3) 0.013(3) -0.002(3)
C28 0.043(3) 0.045(4) 0.071(4) -0.012(3) 0.014(3) -0.006(3)
C29 0.034(3) 0.033(3) 0.059(4) -0.009(3) 0.010(3) -0.001(2)
N101 0.022(2) 0.027(2) 0.026(2) -0.0029(17) 0.0015(17) -0.0023(16)
C101 0.031(3) 0.028(3) 0.027(3) 0.002(2) 0.004(2) -0.003(2)
C102 0.027(2) 0.029(3) 0.027(3) -0.001(2) 0.004(2) -0.004(2)
C103 0.032(3) 0.038(3) 0.029(3) 0.001(2) 0.005(2) -0.006(2)
C104 0.034(3) 0.041(3) 0.040(4) -0.004(3) 0.009(3) -0.001(2)
C105 0.026(2) 0.028(3) 0.030(3) -0.006(2) 0.003(2) -0.005(2)
C106 0.032(3) 0.031(3) 0.036(3) -0.009(2) 0.007(2) -0.008(2)
C107 0.030(3) 0.025(3) 0.036(3) -0.003(2) 0.002(2) -0.004(2)
C108 0.038(3) 0.029(3) 0.049(4) -0.003(2) 0.004(3) -0.006(2)
C109 0.027(2) 0.027(3) 0.024(3) 0.000(2) 0.001(2) -0.002(2)
C110 0.030(3) 0.033(3) 0.037(3) -0.005(2) 0.001(2) -0.008(2)
C111 0.039(3) 0.040(3) 0.040(3) -0.005(3) -0.006(3) -0.018(2)
C112 0.072(4) 0.077(5) 0.041(4) -0.008(3) -0.002(3) -0.032(4)
C113 0.020(2) 0.025(2) 0.035(3) -0.003(2) 0.003(2) -0.0031(19)
C114 0.029(3) 0.040(3) 0.033(3) -0.001(2) 0.000(2) 0.002(2)
C115 0.022(3) 0.062(4) 0.045(4) -0.004(3) -0.004(3) 0.003(2)
C116 0.025(3) 0.069(4) 0.050(4) -0.021(3) 0.001(3) -0.005(3)
O401 0.058(3) 0.061(3) 0.139(5) 0.035(3) -0.037(3) -0.013(2)
O402 0.038(3) 0.085(5) 0.066(5) -0.003(3) -0.009(3) -0.011(3)

loop_
_atom_type_symbol
_atom_type_description
_atom_type_scat_dispersion_real
_atom_type_scat_dispersion_imag
_atom_type_scat_source
C C 0.0033 0.0016 'International Tables Vol C Tables 4.2.6.8 and 6.1.1.4'
H H 0.0000 0.0000 'International Tables Vol C Tables 4.2.6.8 and 6.1.1.4'
N N 0.0061 0.0033 'International Tables Vol C Tables 4.2.6.8 and 6.1.1.4'
O O 0.0106 0.0060 'International Tables Vol C Tables 4.2.6.8 and 6.1.1.4'

loop_
_geom_angle_atom_site_label_1
_geom_angle_atom_site_label_2
_geom_angle_atom_site_label_3
_geom_angle
C31 N31 H31 125.2
C38 N31 H31 125.2
C38 N31 C31 109.6(4)
N31 C31 C32 130.6(5)
N31 C31 C36 107.0(4)
C32 C31 C36 122.4(5)
C41 O32 H32 109.5
C40 N32 H32A 118.2
C42 N32 H32A 118.2
C42 N32 C40 123.6(4)
C31 C32 H32B 121.2
C33 C32 C31 117.6(5)
C33 C32 H32B 121.2
C43 N33 C47 118.1(4)
C32 C33 H33 119.2
C32 C33 C34 121.7(5)
C34 C33 H33 119.2
C48 N34 H34 117.9
C48 N34 C50 124.2(5)
C50 N34 H34 117.9
C33 C34 H34A 119.4
C35 C34 C33 121.1(5)
C35 C34 H34A 119.4
C34 C35 H35 120.8
C34 C35 C36 118.3(5)
C36 C35 H35 120.8
C31 C36 C35 118.8(5)
C31 C36 C37 107.1(4)
C35 C36 C37 134.0(5)
C36 C37 C39 127.1(5)
C38 C37 C36 106.3(4)
C38 C37 C39 126.5(5)
N31 C38 C37 109.9(5)
N31 C38 H38 125.0
C37 C38 H38 125.0
C37 C39 H39A 109.0
C37 C39 H39B 109.0
C37 C39 C40 112.8(4)
H39A C39 H39B 107.8
C40 C39 H39A 109.0
C40 C39 H39B 109.0
N32 C40 C39 108.7(4)
N32 C40 H40 109.0
N32 C40 C41 112.8(5)
C39 C40 H40 109.0
C41 C40 C39 108.3(4)
C41 C40 H40 109.0
O31 C41 O32 125.3(5)
O31 C41 C40 119.6(6)
O32 C41 C40 115.0(5)
N32 C42 C43 114.3(4)
O33 C42 N32 123.6(5)
O33 C42 C43 122.1(5)
N33 C43 C42 116.4(4)
N33 C43 C44 122.9(5)
C44 C43 C42 120.6(5)
C43 C44 H44 120.9
C43 C44 C45 118.1(5)
C45 C44 H44 120.9
C44 C45 H45 120.4
C46 C45 C44 119.3(5)
C46 C45 H45 120.4
C45 C46 H46 120.6
C45 C46 C47 118.9(5)
C47 C46 H46 120.6
N33 C47 C46 122.6(5)
N33 C47 C48 117.4(4)
C46 C47 C48 119.9(5)
O34 C48 N34 124.4(5)
O34 C48 C47 121.6(5)
N34 C48 C47 114.0(5)
O35 C49 C50 118.2(5)
O36 C49 O35 124.4(6)
O36 C49 C50 117.3(5)
N34 C50 C49 110.9(5)
N34 C50 H50 106.2
N34 C50 H50A 108.4
N34 C50 C51 114.8(9)
N34 C50 C51A 104.9(18)
C49 C50 H50 106.2
C49 C50 H50A 108.4
C49 C50 C51 111.9(9)
C49 C50 C51A 116(2)
C51 C50 H50 106.2
C51A C50 H50A 108.4
C52 N35 H35A 126.2
C52 N35 C59 107.7(8)
C59 N35 H35A 126.2
C50 C51 H51A 109.4
C50 C51 H51B 109.4
H51A C51 H51B 108.0
C53 C51 C50 111.3(9)
C53 C51 H51A 109.4
C53 C51 H51B 109.4
N35 C52 H52 124.2
C53 C52 N35 111.6(9)
C53 C52 H52 124.2
C52 C53 C51 127.0(11)
C52 C53 C54 105.6(8)
C54 C53 C51 127.4(11)
C55 C54 C53 134.1(8)
C59 C54 C53 106.6(9)
C59 C54 C55 119.3(8)
C54 C55 H55 121.3
C56 C55 C54 117.4(8)
C56 C55 H55 121.3
C55 C56 H56 119.0
C55 C56 C57 122.0(9)
C57 C56 H56 119.0
C56 C57 H57 119.1
C58 C57 C56 121.9(9)
C58 C57 H57 119.1
C57 C58 H58 122.3
C57 C58 C59 115.4(10)
C59 C58 H58 122.3
N35 C59 C54 108.4(8)
N35 C59 C58 127.7(9)
C58 C59 C54 123.9(9)
C52A N35A H35B 125.8
C59A N35A H35B 125.8
C59A N35A C52A 108.3(18)
C50 C51A H51C 107.0
C50 C51A H51D 107.0
H51C C51A H51D 106.8
C53A C51A C50 121(2)
C53A C51A H51C 107.0
C53A C51A H51D 107.0
N35A C52A H52A 124.4
C53A C52A N35A 111.3(18)
C53A C52A H52A 124.4
C52A C53A C51A 128(2)
C52A C53A C54A 104.2(16)
C54A C53A C51A 127(3)
C55A C54A C53A 132(2)
C59A C54A C53A 107.8(18)
C59A C54A C55A 119.8(19)
C54A C55A H55A 121.2
C56A C55A C54A 118(2)
C56A C55A H55A 121.2
C55A C56A H56A 120.0
C55A C56A C57A 120(2)
C57A C56A H56A 120.0
C56A C57A H57A 117.8
C58A C57A C56A 124(2)
C58A C57A H57A 117.8
C57A C58A H58A 123.5
C57A C58A C59A 113(2)
C59A C58A H58A 123.5
N35A C59A C54A 108.1(16)
N35A C59A C58A 127(2)
C54A C59A C58A 125(2)
C201 N201 C205 110.2(5)
C209 N201 C201 106.7(4)
C209 N201 C205 110.7(5)
C213 N201 C201 111.6(5)
C213 N201 C205 106.8(5)
C213 N201 C209 110.9(5)
N201 C201 H20A 108.3
N201 C201 H20B 108.3
H20A C201 H20B 107.4
C202 C201 N201 115.8(5)
C202 C201 H20A 108.3
C202 C201 H20B 108.3
C201 C202 H20C 109.6
C201 C202 H20D 109.6
C201 C202 C203 110.3(5)
H20C C202 H20D 108.1
C203 C202 H20C 109.6
C203 C202 H20D 109.6
C202 C203 H20E 109.3
C202 C203 H20F 109.3
H20E C203 H20F 108.0
C204 C203 C202 111.4(5)
C204 C203 H20E 109.3
C204 C203 H20F 109.3
C203 C204 H20G 109.5
C203 C204 H20H 109.5
C203 C204 H20I 109.5
H20G C204 H20H 109.5
H20G C204 H20I 109.5
H20H C204 H20I 109.5
N201 C205 H20J 108.9
N201 C205 H20K 108.9
N201 C205 H20L 107.1
N201 C205 H20M 107.1
N201 C205 C206 113.5(8)
H20J C205 H20K 107.7
H20L C205 H20M 106.8
C206 C205 H20J 108.9
C206 C205 H20K 108.9
C306 C205 N201 121.0(10)
C306 C205 H20L 107.1
C306 C205 H20M 107.1
N201 C209 H20N 108.2
N201 C209 H20O 108.2
N201 C209 C210 116.2(5)
H20N C209 H20O 107.4
C210 C209 H20N 108.2
C210 C209 H20O 108.2
C209 C210 H21A 109.1
C209 C210 H21B 109.1
H21A C210 H21B 107.9
C211 C210 C209 112.3(5)
C211 C210 H21A 109.1
C211 C210 H21B 109.1
C210 C211 H21C 108.9
C210 C211 H21D 108.9
H21C C211 H21D 107.7
C212 C211 C210 113.5(6)
C212 C211 H21C 108.9
C212 C211 H21D 108.9
C211 C212 H21E 109.5
C211 C212 H21F 109.5
C211 C212 H21G 109.5
H21E C212 H21F 109.5
H21E C212 H21G 109.5
H21F C212 H21G 109.5
N201 C213 H21H 108.1
N201 C213 H21I 108.1
H21H C213 H21I 107.3
C214 C213 N201 116.6(6)
C214 C213 H21H 108.1
C214 C213 H21I 108.1
C213 C214 H21L 111.8
C213 C214 H21M 111.8
C213 C214 H21J 103.9
C213 C214 H21K 103.9
C213 C214 C215 133.2(14)
C213 C214 C315 99.7(9)
H21L C214 H21M 109.5
H21J C214 H21K 105.4
C215 C214 H21J 103.9
C215 C214 H21K 103.9
C315 C214 H21L 111.8
C315 C214 H21M 111.8
C205 C206 H20P 107.9
C205 C206 H20Q 107.9
C205 C206 C207 117.7(13)
H20P C206 H20Q 107.2
C207 C206 H20P 107.9
C207 C206 H20Q 107.9
C206 C207 H20R 109.0
C206 C207 H20S 109.0
H20R C207 H20S 107.8
C208 C207 C206 113.1(12)
C208 C207 H20R 109.0
C208 C207 H20S 109.0
C207 C208 H20T 109.5
C207 C208 H20U 109.5
C207 C208 H20V 109.5
H20T C208 H20U 109.5
H20T C208 H20V 109.5
H20U C208 H20V 109.5
C214 C215 H21N 111.4
C214 C215 H21O 111.4
H21N C215 H21O 109.3
C216 C215 C214 101.6(19)
C216 C215 H21N 111.4
C216 C215 H21O 111.4
C215 C216 H21P 109.5
C215 C216 H21Q 109.5
C215 C216 H21R 109.5
H21P C216 H21Q 109.5
H21P C216 H21R 109.5
H21Q C216 H21R 109.5
C205 C306 H30A 111.9
C205 C306 H30B 111.9
C205 C306 C307 99.1(14)
H30A C306 H30B 109.6
C307 C306 H30A 111.9
C307 C306 H30B 111.9
C306 C307 H30C 111.2
C306 C307 H30D 111.2
H30C C307 H30D 109.1
C308 C307 C306 102.9(15)
C308 C307 H30C 111.2
C308 C307 H30D 111.2
C307 C308 H30E 109.5
C307 C308 H30F 109.5
C307 C308 H30G 109.5
H30E C308 H30F 109.5
H30E C308 H30G 109.5
H30F C308 H30G 109.5
C214 C315 H31A 110.9
C214 C315 H31B 110.9
H31A C315 H31B 108.9
C316 C315 C214 104.2(13)
C316 C315 H31A 110.9
C316 C315 H31B 110.9
C315 C316 H31C 109.5
C315 C316 H31D 109.5
C315 C316 H31E 109.5
H31C C316 H31D 109.5
H31C C316 H31E 109.5
H31D C316 H31E 109.5
C1 N1 H1 125.5
C8 N1 H1 125.5
C8 N1 C1 109.1(4)
N1 C1 C2 129.7(4)
N1 C1 C6 107.5(4)
C2 C1 C6 122.8(5)
C10 N2 H2 118.8
C12 N2 H2 118.8
C12 N2 C10 122.4(4)
C1 C2 H2A 121.3
C3 C2 C1 117.3(5)
C3 C2 H2A 121.3
C13 N3 C17 117.1(4)
C2 C3 H3 119.3
C2 C3 C4 121.4(5)
C4 C3 H3 119.3
C18 N4 H4 117.7
C18 N4 C19 124.6(5)
C19 N4 H4 117.7
C3 C4 H4A 119.3
C5 C4 C3 121.3(5)
C5 C4 H4A 119.3
C20 O5 H5 109.5
C22 N5 H5A 125.8
C29 N5 H5A 125.8
C29 N5 C22 108.5(5)
C4 C5 H5B 120.5
C4 C5 C6 119.0(5)
C6 C5 H5B 120.5
C1 C6 C5 118.1(4)
C1 C6 C7 107.5(4)
C5 C6 C7 134.4(4)
C6 C7 C9 127.4(4)
C8 C7 C6 105.4(4)
C8 C7 C9 126.9(4)
N1 C8 C7 110.4(4)
N1 C8 H8 124.8
C7 C8 H8 124.8
C7 C9 H9A 109.2
C7 C9 H9B 109.2
C7 C9 C10 112.0(4)
H9A C9 H9B 107.9
C10 C9 H9A 109.2
C10 C9 H9B 109.2
N2 C10 C9 110.9(4)
N2 C10 H10 108.2
N2 C10 C11 112.1(4)
C9 C10 H10 108.2
C11 C10 C9 109.0(4)
C11 C10 H10 108.2
O1 C11 O2 126.1(5)
O1 C11 C10 119.0(5)
O2 C11 C10 114.8(4)
N2 C12 C13 116.2(4)
O3 C12 N2 123.9(5)
O3 C12 C13 119.9(5)
N3 C13 C12 116.5(4)
N3 C13 C14 123.4(5)
C14 C13 C12 120.0(4)
C13 C14 H14 120.5
C13 C14 C15 119.0(5)
C15 C14 H14 120.5
C14 C15 H15 120.8
C14 C15 C16 118.4(5)
C16 C15 H15 120.8
C15 C16 H16 120.4
C17 C16 C15 119.3(5)
C17 C16 H16 120.4
N3 C17 C16 122.8(5)
N3 C17 C18 116.8(5)
C16 C17 C18 120.4(5)
O4 C18 N4 123.6(5)
O4 C18 C17 121.3(5)
N4 C18 C17 115.1(5)
N4 C19 H19 106.7
N4 C19 C20 111.2(4)
N4 C19 C21 110.7(4)
C20 C19 H19 106.7
C20 C19 C21 114.5(5)
C21 C19 H19 106.7
O5 C20 C19 116.1(5)
O6 C20 O5 125.6(5)
O6 C20 C19 118.3(5)
C19 C21 H21S 108.4
C19 C21 H21T 108.4
H21S C21 H21T 107.5
C23 C21 C19 115.5(4)
C23 C21 H21S 108.4
C23 C21 H21T 108.4
N5 C22 H22 124.7
C23 C22 N5 110.6(6)
C23 C22 H22 124.7
C22 C23 C21 125.3(6)
C22 C23 C24 105.9(5)
C24 C23 C21 128.8(5)
C25 C24 C23 133.7(5)
C25 C24 C29 119.4(6)
C29 C24 C23 106.8(5)
C24 C25 H25 121.0
C24 C25 C26 118.1(6)
C26 C25 H25 121.0
C25 C26 H26 119.7
C27 C26 C25 120.5(6)
C27 C26 H26 119.7
C26 C27 H27 118.7
C28 C27 C26 122.7(7)
C28 C27 H27 118.7
C27 C28 H28 121.6
C27 C28 C29 116.8(6)
C29 C28 H28 121.6
N5 C29 C24 108.1(5)
N5 C29 C28 129.3(5)
C28 C29 C24 122.5(6)
C101 N101 C105 108.2(3)
C101 N101 C109 111.8(3)
C109 N101 C105 107.6(4)
C113 N101 C101 108.7(3)
C113 N101 C105 111.7(3)
C113 N101 C109 108.9(4)
N101 C101 H10A 108.4
N101 C101 H10B 108.4
N101 C101 C102 115.6(4)
H10A C101 H10B 107.5
C102 C101 H10A 108.4
C102 C101 H10B 108.4
C101 C102 H10C 109.6
C101 C102 H10D 109.6
C101 C102 C103 110.4(4)
H10C C102 H10D 108.1
C103 C102 H10C 109.6
C103 C102 H10D 109.6
C102 C103 H10E 109.3
C102 C103 H10F 109.3
H10E C103 H10F 108.0
C104 C103 C102 111.4(4)
C104 C103 H10E 109.3
C104 C103 H10F 109.3
C103 C104 H10G 109.5
C103 C104 H10H 109.5
C103 C104 H10I 109.5
H10G C104 H10H 109.5
H10G C104 H10I 109.5
H10H C104 H10I 109.5
N101 C105 H10J 108.5
N101 C105 H10K 108.5
N101 C105 C106 115.0(4)
H10J C105 H10K 107.5
C106 C105 H10J 108.5
C106 C105 H10K 108.5
C105 C106 H10L 109.5
C105 C106 H10M 109.5
H10L C106 H10M 108.1
C107 C106 C105 110.6(4)
C107 C106 H10L 109.5
C107 C106 H10M 109.5
C106 C107 H10N 109.2
C106 C107 H10O 109.2
H10N C107 H10O 107.9
C108 C107 C106 112.1(4)
C108 C107 H10N 109.2
C108 C107 H10O 109.2
C107 C108 H10P 109.5
C107 C108 H10Q 109.5
C107 C108 H10R 109.5
H10P C108 H10Q 109.5
H10P C108 H10R 109.5
H10Q C108 H10R 109.5
N101 C109 H10S 108.4
N101 C109 H10T 108.4
H10S C109 H10T 107.4
C110 C109 N101 115.6(4)
C110 C109 H10S 108.4
C110 C109 H10T 108.4
C109 C110 H11A 109.5
C109 C110 H11B 109.5
C109 C110 C111 110.6(4)
H11A C110 H11B 108.1
C111 C110 H11A 109.5
C111 C110 H11B 109.5
C110 C111 H11C 108.5
C110 C111 H11D 108.5
H11C C111 H11D 107.5
C112 C111 C110 115.0(5)
C112 C111 H11C 108.5
C112 C111 H11D 108.5
C111 C112 H11E 109.5
C111 C112 H11F 109.5
C111 C112 H11G 109.5
H11E C112 H11F 109.5
H11E C112 H11G 109.5
H11F C112 H11G 109.5
N101 C113 H11H 108.2
N101 C113 H11I 108.2
N101 C113 C114 116.3(4)
H11H C113 H11I 107.4
C114 C113 H11H 108.2
C114 C113 H11I 108.2
C113 C114 H11J 109.6
C113 C114 H11K 109.6
C113 C114 C115 110.2(4)
H11J C114 H11K 108.1
C115 C114 H11J 109.6
C115 C114 H11K 109.6
C114 C115 H11L 108.8
C114 C115 H11M 108.8
H11L C115 H11M 107.7
C116 C115 C114 113.7(5)
C116 C115 H11L 108.8
C116 C115 H11M 108.8
C115 C116 H11N 109.5
C115 C116 H11O 109.5
C115 C116 H11P 109.5
H11N C116 H11O 109.5
H11N C116 H11P 109.5
H11O C116 H11P 109.5
H40A O401 H40B 104.6
H40C O402 H40D 104.5

loop_
_geom_bond_atom_site_label_1
_geom_bond_atom_site_label_2
_geom_bond_distance
O31 C41 1.212(6)
N31 H31 0.8800
N31 C31 1.359(7)
N31 C38 1.358(7)
C31 C32 1.380(7)
C31 C36 1.408(7)
O32 H32 0.8400
O32 C41 1.283(7)
N32 H32A 0.8800
N32 C40 1.447(6)
N32 C42 1.327(6)
C32 H32B 0.9500
C32 C33 1.369(8)
O33 C42 1.222(6)
N33 C43 1.335(6)
N33 C47 1.337(6)
C33 H33 0.9500
C33 C34 1.398(8)
O34 C48 1.224(6)
N34 H34 0.8800
N34 C48 1.327(7)
N34 C50 1.447(7)
C34 H34A 0.9500
C34 C35 1.377(8)
O35 C49 1.268(7)
C35 H35 0.9500
C35 C36 1.410(7)
O36 C49 1.245(7)
C36 C37 1.424(7)
C37 C38 1.359(7)
C37 C39 1.495(7)
C38 H38 0.9500
C39 H39A 0.9900
C39 H39B 0.9900
C39 C40 1.548(7)
C40 H40 1.0000
C40 C41 1.510(7)
C42 C43 1.501(7)
C43 C44 1.382(7)
C44 H44 0.9500
C44 C45 1.387(7)
C45 H45 0.9500
C45 C46 1.372(7)
C46 H46 0.9500
C46 C47 1.380(7)
C47 C48 1.500(7)
C49 C50 1.527(9)
C50 H50 1.0000
C50 H50A 1.0000
C50 C51 1.536(11)
C50 C51A 1.54(2)
N35 H35A 0.8800
N35 C52 1.369(11)
N35 C59 1.371(11)
C51 H51A 0.9900
C51 H51B 0.9900
C51 C53 1.520(12)
C52 H52 0.9500
C52 C53 1.350(12)
C53 C54 1.447(12)
C54 C55 1.403(12)
C54 C59 1.401(12)
C55 H55 0.9500
C55 C56 1.374(10)
C56 H56 0.9500
C56 C57 1.405(14)
C57 H57 0.9500
C57 C58 1.384(15)
C58 H58 0.9500
C58 C59 1.387(13)
N35A H35B 0.8800
N35A C52A 1.372(18)
N35A C59A 1.37(2)
C51A H51C 0.9900
C51A H51D 0.9900
C51A C53A 1.515(19)
C52A H52A 0.9500
C52A C53A 1.36(2)
C53A C54A 1.46(2)
C54A C55A 1.39(2)
C54A C59A 1.38(2)
C55A H55A 0.9500
C55A C56A 1.39(2)
C56A H56A 0.9500
C56A C57A 1.40(3)
C57A H57A 0.9500
C57A C58A 1.38(3)
C58A H58A 0.9500
C58A C59A 1.40(2)
N201 C201 1.519(7)
N201 C205 1.532(8)
N201 C209 1.514(8)
N201 C213 1.498(8)
C201 H20A 0.9900
C201 H20B 0.9900
C201 C202 1.506(8)
C202 H20C 0.9900
C202 H20D 0.9900
C202 C203 1.527(8)
C203 H20E 0.9900
C203 H20F 0.9900
C203 C204 1.521(8)
C204 H20G 0.9800
C204 H20H 0.9800
C204 H20I 0.9800
C205 H20J 0.9900
C205 H20K 0.9900
C205 H20L 0.9900
C205 H20M 0.9900
C205 C206 1.535(16)
C205 C306 1.456(19)
C209 H20N 0.9900
C209 H20O 0.9900
C209 C210 1.523(8)
C210 H21A 0.9900
C210 H21B 0.9900
C210 C211 1.520(9)
C211 H21C 0.9900
C211 H21D 0.9900
C211 C212 1.520(9)
C212 H21E 0.9800
C212 H21F 0.9800
C212 H21G 0.9800
C213 H21H 0.9900
C213 H21I 0.9900
C213 C214 1.485(11)
C214 H21L 0.9900
C214 H21M 0.9900
C214 H21J 0.9900
C214 H21K 0.9900
C214 C215 1.564(19)
C214 C315 1.612(15)
C206 H20P 0.9900
C206 H20Q 0.9900
C206 C207 1.583(15)
C207 H20R 0.9900
C207 H20S 0.9900
C207 C208 1.483(14)
C208 H20T 0.9800
C208 H20U 0.9800
C208 H20V 0.9800
C215 H21N 0.9900
C215 H21O 0.9900
C215 C216 1.48(2)
C216 H21P 0.9800
C216 H21Q 0.9800
C216 H21R 0.9800
C306 H30A 0.9900
C306 H30B 0.9900
C306 C307 1.579(19)
C307 H30C 0.9900
C307 H30D 0.9900
C307 C308 1.471(18)
C308 H30E 0.9800
C308 H30F 0.9800
C308 H30G 0.9800
C315 H31A 0.9900
C315 H31B 0.9900
C315 C316 1.50(2)
C316 H31C 0.9800
C316 H31D 0.9800
C316 H31E 0.9800
O1 C11 1.224(6)
N1 H1 0.8800
N1 C1 1.371(6)
N1 C8 1.366(6)
C1 C2 1.393(7)
C1 C6 1.402(6)
O2 C11 1.279(6)
N2 H2 0.8800
N2 C10 1.454(6)
N2 C12 1.327(6)
C2 H2A 0.9500
C2 C3 1.371(7)
O3 C12 1.232(6)
N3 C13 1.345(6)
N3 C17 1.346(6)
C3 H3 0.9500
C3 C4 1.400(7)
O4 C18 1.229(6)
N4 H4 0.8800
N4 C18 1.328(7)
N4 C19 1.457(6)
C4 H4A 0.9500
C4 C5 1.368(7)
O5 H5 0.8400
O5 C20 1.283(6)
N5 H5A 0.8800
N5 C22 1.367(7)
N5 C29 1.357(8)
C5 H5B 0.9500
C5 C6 1.416(7)
O6 C20 1.238(6)
C6 C7 1.441(6)
C7 C8 1.373(6)
C7 C9 1.489(6)
C8 H8 0.9500
C9 H9A 0.9900
C9 H9B 0.9900
C9 C10 1.524(7)
C10 H10 1.0000
C10 C11 1.509(6)
C12 C13 1.503(7)
C13 C14 1.367(7)
C14 H14 0.9500
C14 C15 1.382(7)
C15 H15 0.9500
C15 C16 1.383(8)
C16 H16 0.9500
C16 C17 1.374(8)
C17 C18 1.501(7)
C19 H19 1.0000
C19 C20 1.518(8)
C19 C21 1.552(7)
C21 H21S 0.9900
C21 H21T 0.9900
C21 C23 1.501(7)
C22 H22 0.9500
C22 C23 1.365(8)
C23 C24 1.427(8)
C24 C25 1.385(8)
C24 C29 1.410(7)
C25 H25 0.9500
C25 C26 1.403(8)
C26 H26 0.9500
C26 C27 1.392(8)
C27 H27 0.9500
C27 C28 1.360(9)
C28 H28 0.9500
C28 C29 1.391(8)
N101 C101 1.513(6)
N101 C105 1.525(6)
N101 C109 1.525(6)
N101 C113 1.510(6)
C101 H10A 0.9900
C101 H10B 0.9900
C101 C102 1.517(6)
C102 H10C 0.9900
C102 H10D 0.9900
C102 C103 1.530(7)
C103 H10E 0.9900
C103 H10F 0.9900
C103 C104 1.523(7)
C104 H10G 0.9800
C104 H10H 0.9800
C104 H10I 0.9800
C105 H10J 0.9900
C105 H10K 0.9900
C105 C106 1.528(7)
C106 H10L 0.9900
C106 H10M 0.9900
C106 C107 1.524(7)
C107 H10N 0.9900
C107 H10O 0.9900
C107 C108 1.512(7)
C108 H10P 0.9800
C108 H10Q 0.9800
C108 H10R 0.9800
C109 H10S 0.9900
C109 H10T 0.9900
C109 C110 1.518(7)
C110 H11A 0.9900
C110 H11B 0.9900
C110 C111 1.526(7)
C111 H11C 0.9900
C111 H11D 0.9900
C111 C112 1.507(8)
C112 H11E 0.9800
C112 H11F 0.9800
C112 H11G 0.9800
C113 H11H 0.9900
C113 H11I 0.9900
C113 C114 1.510(7)
C114 H11J 0.9900
C114 H11K 0.9900
C114 C115 1.535(7)
C115 H11L 0.9900
C115 H11M 0.9900
C115 C116 1.515(7)
C116 H11N 0.9800
C116 H11O 0.9800
C116 H11P 0.9800
O401 H40A 0.8697
O401 H40B 0.8697
O402 H40C 0.8707
O402 H40D 0.8698

loop_
_geom_hbond_atom_site_label_D
_geom_hbond_atom_site_label_H
_geom_hbond_atom_site_label_A
_geom_hbond_distance_DH
_geom_hbond_distance_HA
_geom_hbond_distance_DA
_geom_hbond_angle_DHA
_geom_hbond_site_symmetry_A
_geom_hbond_publ_flag
N31 H31 O31 0.88 2.02 2.797(5) 147.0 1_655 yes
O32 H32 O35 0.84 1.64 2.464(5) 165.2 1_455 yes
N35 H35A O402 0.88 2.03 2.876(11) 159.7 . yes
N1 H1 O1 0.88 1.98 2.771(5) 148.8 1_455 yes
O5 H5 O2 0.84 1.65 2.484(5) 174.1 1_455 yes
O401 H40A O4 0.87 2.03 2.853(6) 156.8 . yes
O401 H40B O33 0.87 1.93 2.768(6) 161.1 . yes
O402 H40D O36 0.87 1.94 2.687(8) 142.6 1_455 yes

loop_
_geom_torsion_atom_site_label_1
_geom_torsion_atom_site_label_2
_geom_torsion_atom_site_label_3
_geom_torsion_atom_site_label_4
_geom_torsion
N31 C31 C32 C33 -177.4(5)
N31 C31 C36 C35 179.1(4)
N31 C31 C36 C37 2.1(6)
C31 N31 C38 C37 0.4(6)
C31 C32 C33 C34 -0.6(9)
C31 C36 C37 C38 -1.8(6)
C31 C36 C37 C39 -178.9(5)
N32 C40 C41 O31 -165.3(5)
N32 C40 C41 O32 17.8(7)
N32 C42 C43 N33 -3.9(6)
N32 C42 C43 C44 178.7(5)
C32 C31 C36 C35 1.3(8)
C32 C31 C36 C37 -175.7(5)
C32 C33 C34 C35 0.2(9)
O33 C42 C43 N33 175.2(5)
O33 C42 C43 C44 -2.2(7)
N33 C43 C44 C45 -0.9(7)
N33 C47 C48 O34 -174.7(5)
N33 C47 C48 N34 5.7(6)
C33 C34 C35 C36 1.0(8)
N34 C50 C51 C53 -54.9(16)
N34 C50 C51A C53A -46(4)
C34 C35 C36 C31 -1.7(7)
C34 C35 C36 C37 174.4(5)
O35 C49 C50 N34 -1.1(7)
O35 C49 C50 C51 -130.6(7)
O35 C49 C50 C51A -120.2(14)
C35 C36 C37 C38 -178.2(6)
C35 C36 C37 C39 4.7(9)
O36 C49 C50 N34 -178.9(5)
O36 C49 C50 C51 51.6(9)
O36 C49 C50 C51A 62.0(15)
C36 C31 C32 C33 -0.1(8)
C36 C37 C38 N31 0.9(6)
C36 C37 C39 C40 71.9(7)
C37 C39 C40 N32 52.6(6)
C37 C39 C40 C41 175.4(5)
C38 N31 C31 C32 176.0(5)
C38 N31 C31 C36 -1.6(6)
C38 C37 C39 C40 -104.6(6)
C39 C37 C38 N31 178.0(5)
C39 C40 C41 O31 74.3(6)
C39 C40 C41 O32 -102.6(6)
C40 N32 C42 O33 0.8(8)
C40 N32 C42 C43 179.9(4)
C42 N32 C40 C39 -152.1(5)
C42 N32 C40 C41 87.7(6)
C42 C43 C44 C45 176.3(4)
C43 N33 C47 C46 0.8(7)
C43 N33 C47 C48 178.1(4)
C43 C44 C45 C46 -0.2(7)
C44 C45 C46 C47 1.6(7)
C45 C46 C47 N33 -1.9(7)
C45 C46 C47 C48 -179.2(5)
C46 C47 C48 O34 2.7(7)
C46 C47 C48 N34 -176.9(5)
C47 N33 C43 C42 -176.7(4)
C47 N33 C43 C44 0.6(7)
C48 N34 C50 C49 93.2(6)
C48 N34 C50 C51 -138.8(8)
C48 N34 C50 C51A -141.4(18)
C49 C50 C51 C53 72.6(15)
C49 C50 C51A C53A 76(4)
C50 N34 C48 O34 11.5(8)
C50 N34 C48 C47 -168.8(5)
C50 C51 C53 C52 96.7(19)
C50 C51 C53 C54 -84.4(19)
C50 C51A C53A C52A 102(5)
C50 C51A C53A C54A -87(6)
N35 C52 C53 C51 175.9(13)
N35 C52 C53 C54 -3.2(17)
C51 C53 C54 C55 2(2)
C51 C53 C54 C59 -175.6(12)
C52 N35 C59 C54 0.7(13)
C52 N35 C59 C58 -180.0(14)
C52 C53 C54 C55 -178.8(13)
C52 C53 C54 C59 3.5(14)
C53 C54 C55 C56 -178.7(12)
C53 C54 C59 N35 -2.6(12)
C53 C54 C59 C58 178.0(13)
C54 C55 C56 C57 1.3(14)
C55 C54 C59 N35 179.3(10)
C55 C54 C59 C58 -0.1(16)
C55 C56 C57 C58 -0.2(16)
C56 C57 C58 C59 -1.1(19)
C57 C58 C59 N35 -178.0(11)
C57 C58 C59 C54 1.2(19)
C59 N35 C52 C53 1.7(17)
C59 C54 C55 C56 -1.2(14)
N35A C52A C53A C51A 177(4)
N35A C52A C53A C54A 4(4)
C51A C53A C54A C55A 8(7)
C51A C53A C54A C59A -178(4)
C52A N35A C59A C54A -2(4)
C52A N35A C59A C58A 180(3)
C52A C53A C54A C55A -179(3)
C52A C53A C54A C59A -5(4)
C53A C54A C55A C56A 172(3)
C53A C54A C59A N35A 5(4)
C53A C54A C59A C58A -177(3)
C54A C55A C56A C57A 5(5)
C55A C54A C59A N35A 179(3)
C55A C54A C59A C58A -3(5)
C55A C56A C57A C58A -4(7)
C56A C57A C58A C59A 0(7)
C57A C58A C59A N35A -179(4)
C57A C58A C59A C54A 3(5)
C59A N35A C52A C53A -2(5)
C59A C54A C55A C56A -1(5)
N201 C201 C202 C203 171.4(5)
N201 C205 C206 C207 -171.7(11)
N201 C205 C306 C307 -160.4(10)
N201 C209 C210 C211 159.4(5)
N201 C213 C214 C215 -179.0(15)
N201 C213 C214 C315 -165.7(10)
C201 N201 C205 C206 66.4(11)
C201 N201 C205 C306 44.9(16)
C201 N201 C209 C210 168.7(5)
C201 N201 C213 C214 -55.2(8)
C201 C202 C203 C204 -177.9(5)
C205 N201 C201 C202 56.7(7)
C205 N201 C209 C210 -71.4(7)
C205 N201 C213 C214 -175.6(7)
C205 C206 C207 C208 63(2)
C205 C306 C307 C308 -174.3(17)
C209 N201 C201 C202 176.8(5)
C209 N201 C205 C206 -51.3(11)
C209 N201 C205 C306 -72.9(16)
C209 N201 C213 C214 63.7(8)
C209 C210 C211 C212 168.9(5)
C213 N201 C201 C202 -61.8(7)
C213 N201 C205 C206 -172.2(11)
C213 N201 C205 C306 166.3(15)
C213 N201 C209 C210 46.9(7)
C213 C214 C215 C216 80(3)
C213 C214 C315 C316 -171.7(18)
N1 C1 C2 C3 -178.5(5)
N1 C1 C6 C5 178.1(4)
N1 C1 C6 C7 -2.0(6)
C1 N1 C8 C7 -1.4(6)
C1 C2 C3 C4 0.5(8)
C1 C6 C7 C8 1.2(6)
C1 C6 C7 C9 -173.0(5)
N2 C10 C11 O1 -147.7(5)
N2 C10 C11 O2 35.9(6)
N2 C12 C13 N3 -5.3(6)
N2 C12 C13 C14 173.0(4)
C2 C1 C6 C5 -1.1(8)
C2 C1 C6 C7 178.7(5)
C2 C3 C4 C5 -1.2(8)
O3 C12 C13 N3 175.4(4)
O3 C12 C13 C14 -6.2(7)
N3 C13 C14 C15 1.9(7)
N3 C17 C18 O4 164.5(5)
N3 C17 C18 N4 -15.3(6)
C3 C4 C5 C6 0.6(8)
N4 C19 C20 O5 11.1(6)
N4 C19 C20 O6 -166.7(4)
N4 C19 C21 C23 -46.7(7)
C4 C5 C6 C1 0.5(7)
C4 C5 C6 C7 -179.3(5)
N5 C22 C23 C21 177.7(5)
N5 C22 C23 C24 -0.6(6)
C5 C6 C7 C8 -179.0(6)
C5 C6 C7 C9 6.8(9)
C6 C1 C2 C3 0.6(8)
C6 C7 C8 N1 0.1(6)
C6 C7 C9 C10 66.3(6)
C7 C9 C10 N2 54.2(5)
C7 C9 C10 C11 178.2(4)
C8 N1 C1 C2 -178.7(5)
C8 N1 C1 C6 2.1(6)
C8 C7 C9 C10 -106.7(6)
C9 C7 C8 N1 174.3(4)
C9 C10 C11 O1 89.1(5)
C9 C10 C11 O2 -87.3(5)
C10 N2 C12 O3 4.6(7)
C10 N2 C12 C13 -174.7(4)
C12 N2 C10 C9 -162.5(4)
C12 N2 C10 C11 75.3(5)
C12 C13 C14 C15 -176.3(5)
C13 N3 C17 C16 1.4(7)
C13 N3 C17 C18 -176.8(4)
C13 C14 C15 C16 -0.4(8)
C14 C15 C16 C17 -0.5(8)
C15 C16 C17 N3 -0.1(8)
C15 C16 C17 C18 178.1(5)
C16 C17 C18 O4 -13.7(7)
C16 C17 C18 N4 166.5(5)
C17 N3 C13 C12 175.9(4)
C17 N3 C13 C14 -2.3(7)
C18 N4 C19 C20 146.0(5)
C18 N4 C19 C21 -85.6(6)
C19 N4 C18 O4 -8.2(8)
C19 N4 C18 C17 171.5(4)
C19 C21 C23 C22 97.0(7)
C19 C21 C23 C24 -85.1(7)
C20 C19 C21 C23 79.9(6)
C21 C19 C20 O5 -115.3(5)
C21 C19 C20 O6 66.9(6)
C21 C23 C24 C25 2.1(10)
C21 C23 C24 C29 -177.3(5)
C22 N5 C29 C24 0.6(6)
C22 N5 C29 C28 -178.7(6)
C22 C23 C24 C25 -179.7(6)
C22 C23 C24 C29 0.9(6)
C23 C24 C25 C26 -179.1(5)
C23 C24 C29 N5 -0.9(6)
C23 C24 C29 C28 178.4(5)
C24 C25 C26 C27 1.1(8)
C25 C24 C29 N5 179.6(5)
C25 C24 C29 C28 -1.1(8)
C25 C26 C27 C28 -1.7(9)
C26 C27 C28 C29 0.9(9)
C27 C28 C29 N5 179.7(6)
C27 C28 C29 C24 0.5(8)
C29 N5 C22 C23 0.0(6)
C29 C24 C25 C26 0.2(8)
N101 C101 C102 C103 -175.2(4)
N101 C105 C106 C107 176.3(4)
N101 C109 C110 C111 -171.7(4)
N101 C113 C114 C115 172.4(4)
C101 N101 C105 C106 -174.7(4)
C101 N101 C109 C110 55.5(5)
C101 N101 C113 C114 63.4(5)
C101 C102 C103 C104 -175.5(4)
C105 N101 C101 C102 -65.0(5)
C105 N101 C109 C110 174.1(4)
C105 N101 C113 C114 -55.9(5)
C105 C106 C107 C108 174.6(4)
C109 N101 C101 C102 53.3(5)
C109 N101 C105 C106 64.4(5)
C109 N101 C113 C114 -174.6(4)
C109 C110 C111 C112 -63.5(6)
C113 N101 C101 C102 173.5(4)
C113 N101 C105 C106 -55.1(5)
C113 N101 C109 C110 -64.6(5)
C113 C114 C115 C116 -75.6(6)
